data_4107911
loop_
_publ_author_name
'Christophe Tenailleau'
'Mathieu Allix'
'John B. Claridge'
'Maryvonne Hervieu'
'Michael F. Thomas'
'James P. Hirst'
'Matthew J. Rosseinsky'

_publ_section_title
;
 Modular Construction of Oxide Structures-Compositional Control of
 Transition Metal Coordination Environments
;
_journal_name_full 'Journal of the American Chemical Society'
_journal_page_first 7570
_journal_page_last 7583
_journal_paper_doi 10.1021/ja077762f
_journal_volume 130
_journal_year 2008
_chemical_formula_sum 'Ba Ca Fe3 Nd O8'
_chemical_formula_weight 617.18
_space_group_IT_number 51
_symmetry_cell_setting orthorhombic
_symmetry_space_group_name_Hall '-P 2a 2a'
_symmetry_space_group_name_H-M 'P m m a'
_audit_author_name 'Jamie Hirst'
_audit_creation_date 2006-07-11T09:08
_audit_creation_method 'from EXP file using GSAS2CIF'
_audit_update_record ' 2006-07-11T09:08  Initial CIF as created by GSAS2CIF'
_cell_angle_alpha 90.0
_cell_angle_beta 90.0
_cell_angle_gamma 90.0
_cell_formula_units_Z 2
_cell_length_a 5.52075(5)
_cell_length_b 11.68876(13)
_cell_length_c 5.60301(5)
_cell_volume 361.566(6)
_computing_structure_refinement GSAS
_pd_block_id 2006-07-11T09:08|JHCT5_4_NI_DISORDER__phase1|Jamie_Hirst||
_pd_phase_name CA2Ba2Nd2Fe6Ox
_refine_ls_goodness_of_fit_all 1.11
_refine_ls_matrix_type full
_refine_ls_number_parameters 56
_refine_ls_number_restraints 0
_refine_ls_shift/su_max 0.01
_refine_ls_shift/su_mean 0.00
_cod_data_source_file ja077762f-file007_1.cif
_cod_data_source_block JHCT5_4_NI_DISORDER__publ
_cod_original_cell_volume 361.566(8)
_cod_original_formula_sum 'Ba1.00 Ca1.00 Fe3.00 Nd1.00 O8.00'
_cod_database_code 4107911
_cod_database_fobs_code 4107911

loop_
_symmetry_equiv_pos_site_id
_symmetry_equiv_pos_as_xyz
1 +x,+y,+z
2 -x+1/2,+y,+z
3 +x,-y,+z
4 -x+1/2,-y,+z
-1 -x,-y,-z
-2 +x+1/2,-y,-z
-3 -x,+y,-z
-4 +x+1/2,+y,-z

loop_
_atom_site_type_symbol
_atom_site_label
_atom_site_fract_x
_atom_site_fract_y
_atom_site_fract_z
_atom_site_occupancy
_atom_site_thermal_displace_type
_atom_site_U_iso_or_equiv
_atom_site_symmetry_multiplicity
Ba Ba(1) 0.25 0.5 0.7401(6) 0.545(5) Uiso 0.0056(7) 2
Nd Nd(1) 0.25 0.5 0.7401(6) 0.3333 Uiso 0.0056(7) 2
Ca Ca(1) 0.25 0.5 0.7401(6) 0.122(5) Uiso 0.0056(7) 2
Ba Ba(2) 0.25 0.18313(12) 0.7299(5) 0.2275(26) Uiso 0.0191(8) 4
Nd Nd(2) 0.25 0.18258(12) 0.7299(5) 0.3333 Uiso 0.0191(8) 4
Ca Ca(2) 0.25 0.18258(12) 0.7299(5) 0.4392(26) Uiso 0.0191(8) 4
Fe Fe(1) 0.25 0.33025(27) 0.2434(9) 1.0 Uiso 0.0230(7) 4
Fe Fe(2) 0.2964(23) 0.0 0.1813(12) 0.5 Uiso 0.063(4) 4
O O(1) 0.0 0.2971(7) 0.0 1.0 Uiso 0.0 4
O O(2) 0.0 0.3307(11) 0.5 1.0 Uiso 0.0 4
O O(3) 0.25 0.5 0.2090(28) 1.0 Uiso 0.0 2
O O(4) 0.25 0.1507(11) 0.3175(17) 1.0 Uiso 0.0304(34) 4
O O(5) -0.120(4) 0.0 0.115(4) 0.5 Uiso 0.046(9) 4

loop_
_atom_type_symbol
_atom_type_number_in_cell
Ba 2.0
Nd 2.0
Ca 2.0
Fe 6.0
O 16.0

loop_
_geom_angle_atom_site_label_1
_geom_angle_atom_site_label_2
_geom_angle_atom_site_label_3
_geom_angle
_geom_angle_site_symmetry_1
_geom_angle_site_symmetry_3
_geom_angle_publ_flag
Ba(1) Ba(1) Ba(1) 90.802(5) -1_566 -1_567 n
Ba(1) Ba(1) Ba(1) 91.47(13) -1_566 -1_666 n
Ba(1) Ba(1) Ba(1) 177.72(13) -1_566 -1_667 n
Ba(1) Ba(1) Nd(1) 0.0 -1_566 -1_566 n
Ba(1) Ba(1) Nd(1) 90.802(5) -1_566 -1_567 n
Ba(1) Ba(1) Nd(1) 91.47(13) -1_566 -1_666 n
Ba(1) Ba(1) Nd(1) 177.72(13) -1_566 -1_667 n
Ba(1) Ba(1) Ca(1) 0.0 -1_566 -1_566 n
Ba(1) Ba(1) Ca(1) 90.802(5) -1_566 -1_567 n
Ba(1) Ba(1) Ca(1) 91.47(13) -1_566 -1_666 n
Ba(1) Ba(1) Ca(1) 177.72(13) -1_566 -1_667 n
Ba(1) Ba(1) Ba(2) 89.39(5) -1_566 1_555 n
Ba(1) Ba(1) Ba(2) 89.39(5) -1_566 3_565 n
Ba(1) Ba(1) Nd(2) 89.39(5) -1_566 1_555 n
Ba(1) Ba(1) Nd(2) 89.39(5) -1_566 3_565 n
Ba(1) Ba(1) Ca(2) 89.39(5) -1_566 1_555 n
Ba(1) Ba(1) Ca(2) 89.39(5) -1_566 3_565 n
Ba(1) Ba(1) Fe(1) 55.37(8) -1_566 1_555 n
Ba(1) Ba(1) Fe(1) 124.81(4) -1_566 1_556 n
Ba(1) Ba(1) Fe(1) 55.37(8) -1_566 3_565 n
Ba(1) Ba(1) Fe(1) 124.81(4) -1_566 3_566 n
Ba(1) Ba(1) Fe(1) 55.79(8) -1_566 -1_566 n
Ba(1) Ba(1) Fe(1) 126.89(9) -1_566 -1_666 n
Ba(1) Ba(1) Fe(1) 55.79(8) -1_566 -3_556 n
Ba(1) Ba(1) Ba(1) 177.72(13) -1_567 -1_666 n
Ba(1) Ba(1) Ba(1) 86.92(12) -1_567 -1_667 n
Ba(1) Ba(1) Nd(1) 90.802(5) -1_567 -1_566 n
Ba(1) Ba(1) Nd(1) 0.0 -1_567 -1_567 n
Ba(1) Ba(1) Nd(1) 177.72(13) -1_567 -1_666 n
Ba(1) Ba(1) Nd(1) 86.92(12) -1_567 -1_667 n
Ba(1) Ba(1) Ca(1) 90.802(5) -1_567 -1_566 n
Ba(1) Ba(1) Ca(1) 0.0 -1_567 -1_567 n
Ba(1) Ba(1) Ca(1) 177.72(13) -1_567 -1_666 n
Ba(1) Ba(1) Ca(1) 86.92(12) -1_567 -1_667 n
Ba(1) Ba(1) Ba(2) 90.64(5) -1_567 1_555 n
Ba(1) Ba(1) Ba(2) 90.64(5) -1_567 3_565 n
Ba(1) Ba(1) Nd(2) 90.64(5) -1_567 1_555 n
Ba(1) Ba(1) Nd(2) 90.64(5) -1_567 3_565 n
Ba(1) Ba(1) Ca(2) 90.64(5) -1_567 1_555 n
Ba(1) Ba(1) Ca(2) 90.64(5) -1_567 3_565 n
Ba(1) Ba(1) Fe(1) 126.23(4) -1_567 1_555 n
Ba(1) Ba(1) Fe(1) 53.58(7) -1_567 1_556 n
Ba(1) Ba(1) Fe(1) 126.23(4) -1_567 3_565 n
Ba(1) Ba(1) Fe(1) 53.58(7) -1_567 3_566 n
Ba(1) Ba(1) Fe(1) 54.68(8) -1_567 -1_566 n
Ba(1) Ba(1) Fe(1) 122.59(10) -1_567 -1_666 n
Ba(1) Ba(1) Fe(1) 54.68(8) -1_567 -3_556 n
Ba(1) Ba(1) Ba(1) 90.802(5) -1_666 -1_667 n
Ba(1) Ba(1) Nd(1) 91.47(13) -1_666 -1_566 n
Ba(1) Ba(1) Nd(1) 177.72(13) -1_666 -1_567 n
Ba(1) Ba(1) Nd(1) 0.0 -1_666 -1_666 n
Ba(1) Ba(1) Nd(1) 90.802(5) -1_666 -1_667 n
Ba(1) Ba(1) Ca(1) 91.47(13) -1_666 -1_566 n
Ba(1) Ba(1) Ca(1) 177.72(13) -1_666 -1_567 n
Ba(1) Ba(1) Ca(1) 0.0 -1_666 -1_666 n
Ba(1) Ba(1) Ca(1) 90.802(5) -1_666 -1_667 n
Ba(1) Ba(1) Ba(2) 89.39(5) -1_666 1_555 n
Ba(1) Ba(1) Ba(2) 89.39(5) -1_666 3_565 n
Ba(1) Ba(1) Nd(2) 89.39(5) -1_666 1_555 n
Ba(1) Ba(1) Nd(2) 89.39(5) -1_666 3_565 n
Ba(1) Ba(1) Ca(2) 89.39(5) -1_666 1_555 n
Ba(1) Ba(1) Ca(2) 89.39(5) -1_666 3_565 n
Ba(1) Ba(1) Fe(1) 55.37(8) -1_666 1_555 n
Ba(1) Ba(1) Fe(1) 124.81(4) -1_666 1_556 n
Ba(1) Ba(1) Fe(1) 55.37(8) -1_666 3_565 n
Ba(1) Ba(1) Fe(1) 124.81(4) -1_666 3_566 n
Ba(1) Ba(1) Fe(1) 126.89(9) -1_666 -1_566 n
Ba(1) Ba(1) Fe(1) 55.79(8) -1_666 -1_666 n
Ba(1) Ba(1) Fe(1) 126.89(9) -1_666 -3_556 n
Ba(1) Ba(1) Nd(1) 177.72(13) -1_667 -1_566 n
Ba(1) Ba(1) Nd(1) 86.92(12) -1_667 -1_567 n
Ba(1) Ba(1) Nd(1) 90.802(5) -1_667 -1_666 n
Ba(1) Ba(1) Nd(1) 0.0 -1_667 -1_667 n
Ba(1) Ba(1) Ca(1) 177.72(13) -1_667 -1_566 n
Ba(1) Ba(1) Ca(1) 86.92(12) -1_667 -1_567 n
Ba(1) Ba(1) Ca(1) 90.802(5) -1_667 -1_666 n
Ba(1) Ba(1) Ca(1) 0.0 -1_667 -1_667 n
Ba(1) Ba(1) Ba(2) 90.64(5) -1_667 1_555 n
Ba(1) Ba(1) Ba(2) 90.64(5) -1_667 3_565 n
Ba(1) Ba(1) Nd(2) 90.64(5) -1_667 1_555 n
Ba(1) Ba(1) Nd(2) 90.64(5) -1_667 3_565 n
Ba(1) Ba(1) Ca(2) 90.64(5) -1_667 1_555 n
Ba(1) Ba(1) Ca(2) 90.64(5) -1_667 3_565 n
Ba(1) Ba(1) Fe(1) 126.23(4) -1_667 1_555 n
Ba(1) Ba(1) Fe(1) 53.58(7) -1_667 1_556 n
Ba(1) Ba(1) Fe(1) 126.23(4) -1_667 3_565 n
Ba(1) Ba(1) Fe(1) 53.58(7) -1_667 3_566 n
Ba(1) Ba(1) Fe(1) 122.59(10) -1_667 -1_566 n
Ba(1) Ba(1) Fe(1) 54.68(8) -1_667 -1_666 n
Ba(1) Ba(1) Fe(1) 122.59(10) -1_667 -3_556 n
Nd(1) Ba(1) Nd(1) 90.802(5) -1_566 -1_567 n
Nd(1) Ba(1) Nd(1) 91.47(13) -1_566 -1_666 n
Nd(1) Ba(1) Nd(1) 177.72(13) -1_566 -1_667 n
Nd(1) Ba(1) Ca(1) 0.0 -1_566 -1_566 n
Nd(1) Ba(1) Ca(1) 90.802(5) -1_566 -1_567 n
Nd(1) Ba(1) Ca(1) 91.47(13) -1_566 -1_666 n
Nd(1) Ba(1) Ca(1) 177.72(13) -1_566 -1_667 n
Nd(1) Ba(1) Ba(2) 89.39(5) -1_566 1_555 n
Nd(1) Ba(1) Ba(2) 89.39(5) -1_566 3_565 n
Nd(1) Ba(1) Nd(2) 89.39(5) -1_566 1_555 n
Nd(1) Ba(1) Nd(2) 89.39(5) -1_566 3_565 n
Nd(1) Ba(1) Ca(2) 89.39(5) -1_566 1_555 n
Nd(1) Ba(1) Ca(2) 89.39(5) -1_566 3_565 n
Nd(1) Ba(1) Fe(1) 55.37(8) -1_566 1_555 n
Nd(1) Ba(1) Fe(1) 124.81(4) -1_566 1_556 n
Nd(1) Ba(1) Fe(1) 55.37(8) -1_566 3_565 n
Nd(1) Ba(1) Fe(1) 124.81(4) -1_566 3_566 n
Nd(1) Ba(1) Fe(1) 55.79(8) -1_566 -1_566 n
Nd(1) Ba(1) Fe(1) 126.89(9) -1_566 -1_666 n
Nd(1) Ba(1) Fe(1) 55.79(8) -1_566 -3_556 n
Nd(1) Ba(1) Nd(1) 177.72(13) -1_567 -1_666 n
Nd(1) Ba(1) Nd(1) 86.92(12) -1_567 -1_667 n
Nd(1) Ba(1) Ca(1) 90.802(5) -1_567 -1_566 n
Nd(1) Ba(1) Ca(1) 0.0 -1_567 -1_567 n
Nd(1) Ba(1) Ca(1) 177.72(13) -1_567 -1_666 n
Nd(1) Ba(1) Ca(1) 86.92(12) -1_567 -1_667 n
Nd(1) Ba(1) Ba(2) 90.64(5) -1_567 1_555 n
Nd(1) Ba(1) Ba(2) 90.64(5) -1_567 3_565 n
Nd(1) Ba(1) Nd(2) 90.64(5) -1_567 1_555 n
Nd(1) Ba(1) Nd(2) 90.64(5) -1_567 3_565 n
Nd(1) Ba(1) Ca(2) 90.64(5) -1_567 1_555 n
Nd(1) Ba(1) Ca(2) 90.64(5) -1_567 3_565 n
Nd(1) Ba(1) Fe(1) 126.23(4) -1_567 1_555 n
Nd(1) Ba(1) Fe(1) 53.58(7) -1_567 1_556 n
Nd(1) Ba(1) Fe(1) 126.23(4) -1_567 3_565 n
Nd(1) Ba(1) Fe(1) 53.58(7) -1_567 3_566 n
Nd(1) Ba(1) Fe(1) 54.68(8) -1_567 -1_566 n
Nd(1) Ba(1) Fe(1) 122.59(10) -1_567 -1_666 n
Nd(1) Ba(1) Fe(1) 54.68(8) -1_567 -3_556 n
Nd(1) Ba(1) Nd(1) 90.802(5) -1_666 -1_667 n
Nd(1) Ba(1) Ca(1) 91.47(13) -1_666 -1_566 n
Nd(1) Ba(1) Ca(1) 177.72(13) -1_666 -1_567 n
Nd(1) Ba(1) Ca(1) 0.0 -1_666 -1_666 n
Nd(1) Ba(1) Ca(1) 90.802(5) -1_666 -1_667 n
Nd(1) Ba(1) Ba(2) 89.39(5) -1_666 1_555 n
Nd(1) Ba(1) Ba(2) 89.39(5) -1_666 3_565 n
Nd(1) Ba(1) Nd(2) 89.39(5) -1_666 1_555 n
Nd(1) Ba(1) Nd(2) 89.39(5) -1_666 3_565 n
Nd(1) Ba(1) Ca(2) 89.39(5) -1_666 1_555 n
Nd(1) Ba(1) Ca(2) 89.39(5) -1_666 3_565 n
Nd(1) Ba(1) Fe(1) 55.37(8) -1_666 1_555 n
Nd(1) Ba(1) Fe(1) 124.81(4) -1_666 1_556 n
Nd(1) Ba(1) Fe(1) 55.37(8) -1_666 3_565 n
Nd(1) Ba(1) Fe(1) 124.81(4) -1_666 3_566 n
Nd(1) Ba(1) Fe(1) 126.89(9) -1_666 -1_566 n
Nd(1) Ba(1) Fe(1) 55.79(8) -1_666 -1_666 n
Nd(1) Ba(1) Fe(1) 126.89(9) -1_666 -3_556 n
Nd(1) Ba(1) Ca(1) 177.72(13) -1_667 -1_566 n
Nd(1) Ba(1) Ca(1) 86.92(12) -1_667 -1_567 n
Nd(1) Ba(1) Ca(1) 90.802(5) -1_667 -1_666 n
Nd(1) Ba(1) Ca(1) 0.0 -1_667 -1_667 n
Nd(1) Ba(1) Ba(2) 90.64(5) -1_667 1_555 n
Nd(1) Ba(1) Ba(2) 90.64(5) -1_667 3_565 n
Nd(1) Ba(1) Nd(2) 90.64(5) -1_667 1_555 n
Nd(1) Ba(1) Nd(2) 90.64(5) -1_667 3_565 n
Nd(1) Ba(1) Ca(2) 90.64(5) -1_667 1_555 n
Nd(1) Ba(1) Ca(2) 90.64(5) -1_667 3_565 n
Nd(1) Ba(1) Fe(1) 126.23(4) -1_667 1_555 n
Nd(1) Ba(1) Fe(1) 53.58(7) -1_667 1_556 n
Nd(1) Ba(1) Fe(1) 126.23(4) -1_667 3_565 n
Nd(1) Ba(1) Fe(1) 53.58(7) -1_667 3_566 n
Nd(1) Ba(1) Fe(1) 122.59(10) -1_667 -1_566 n
Nd(1) Ba(1) Fe(1) 54.68(8) -1_667 -1_666 n
Nd(1) Ba(1) Fe(1) 122.59(10) -1_667 -3_556 n
Ca(1) Ba(1) Ca(1) 90.802(5) -1_566 -1_567 n
Ca(1) Ba(1) Ca(1) 91.47(13) -1_566 -1_666 n
Ca(1) Ba(1) Ca(1) 177.72(13) -1_566 -1_667 n
Ca(1) Ba(1) Ba(2) 89.39(5) -1_566 1_555 n
Ca(1) Ba(1) Ba(2) 89.39(5) -1_566 3_565 n
Ca(1) Ba(1) Nd(2) 89.39(5) -1_566 1_555 n
Ca(1) Ba(1) Nd(2) 89.39(5) -1_566 3_565 n
Ca(1) Ba(1) Ca(2) 89.39(5) -1_566 1_555 n
Ca(1) Ba(1) Ca(2) 89.39(5) -1_566 3_565 n
Ca(1) Ba(1) Fe(1) 55.37(8) -1_566 1_555 n
Ca(1) Ba(1) Fe(1) 124.81(4) -1_566 1_556 n
Ca(1) Ba(1) Fe(1) 55.37(8) -1_566 3_565 n
Ca(1) Ba(1) Fe(1) 124.81(4) -1_566 3_566 n
Ca(1) Ba(1) Fe(1) 55.79(8) -1_566 -1_566 n
Ca(1) Ba(1) Fe(1) 126.89(9) -1_566 -1_666 n
Ca(1) Ba(1) Fe(1) 55.79(8) -1_566 -3_556 n
Ca(1) Ba(1) Ca(1) 177.72(13) -1_567 -1_666 n
Ca(1) Ba(1) Ca(1) 86.92(12) -1_567 -1_667 n
Ca(1) Ba(1) Ba(2) 90.64(5) -1_567 1_555 n
Ca(1) Ba(1) Ba(2) 90.64(5) -1_567 3_565 n
Ca(1) Ba(1) Nd(2) 90.64(5) -1_567 1_555 n
Ca(1) Ba(1) Nd(2) 90.64(5) -1_567 3_565 n
Ca(1) Ba(1) Ca(2) 90.64(5) -1_567 1_555 n
Ca(1) Ba(1) Ca(2) 90.64(5) -1_567 3_565 n
Ca(1) Ba(1) Fe(1) 126.23(4) -1_567 1_555 n
Ca(1) Ba(1) Fe(1) 53.58(7) -1_567 1_556 n
Ca(1) Ba(1) Fe(1) 126.23(4) -1_567 3_565 n
Ca(1) Ba(1) Fe(1) 53.58(7) -1_567 3_566 n
Ca(1) Ba(1) Fe(1) 54.68(8) -1_567 -1_566 n
Ca(1) Ba(1) Fe(1) 122.59(10) -1_567 -1_666 n
Ca(1) Ba(1) Fe(1) 54.68(8) -1_567 -3_556 n
Ca(1) Ba(1) Ca(1) 90.802(5) -1_666 -1_667 n
Ca(1) Ba(1) Ba(2) 89.39(5) -1_666 1_555 n
Ca(1) Ba(1) Ba(2) 89.39(5) -1_666 3_565 n
Ca(1) Ba(1) Nd(2) 89.39(5) -1_666 1_555 n
Ca(1) Ba(1) Nd(2) 89.39(5) -1_666 3_565 n
Ca(1) Ba(1) Ca(2) 89.39(5) -1_666 1_555 n
Ca(1) Ba(1) Ca(2) 89.39(5) -1_666 3_565 n
Ca(1) Ba(1) Fe(1) 55.37(8) -1_666 1_555 n
Ca(1) Ba(1) Fe(1) 124.81(4) -1_666 1_556 n
Ca(1) Ba(1) Fe(1) 55.37(8) -1_666 3_565 n
Ca(1) Ba(1) Fe(1) 124.81(4) -1_666 3_566 n
Ca(1) Ba(1) Fe(1) 126.89(9) -1_666 -1_566 n
Ca(1) Ba(1) Fe(1) 55.79(8) -1_666 -1_666 n
Ca(1) Ba(1) Fe(1) 126.89(9) -1_666 -3_556 n
Ca(1) Ba(1) Ba(2) 90.64(5) -1_667 1_555 n
Ca(1) Ba(1) Ba(2) 90.64(5) -1_667 3_565 n
Ca(1) Ba(1) Nd(2) 90.64(5) -1_667 1_555 n
Ca(1) Ba(1) Nd(2) 90.64(5) -1_667 3_565 n
Ca(1) Ba(1) Ca(2) 90.64(5) -1_667 1_555 n
Ca(1) Ba(1) Ca(2) 90.64(5) -1_667 3_565 n
Ca(1) Ba(1) Fe(1) 126.23(4) -1_667 1_555 n
Ca(1) Ba(1) Fe(1) 53.58(7) -1_667 1_556 n
Ca(1) Ba(1) Fe(1) 126.23(4) -1_667 3_565 n
Ca(1) Ba(1) Fe(1) 53.58(7) -1_667 3_566 n
Ca(1) Ba(1) Fe(1) 122.59(10) -1_667 -1_566 n
Ca(1) Ba(1) Fe(1) 54.68(8) -1_667 -1_666 n
Ca(1) Ba(1) Fe(1) 122.59(10) -1_667 -3_556 n
Ba(2) Ba(1) Ba(2) 178.24(15) 1_555 3_565 n
Ba(2) Ba(1) Nd(2) 0.0 1_555 1_555 n
Ba(2) Ba(1) Nd(2) 178.25(15) 1_555 3_565 n
Ba(2) Ba(1) Ca(2) 0.0 1_555 1_555 n
Ba(2) Ba(1) Ca(2) 178.25(15) 1_555 3_565 n
Ba(2) Ba(1) Fe(1) 53.63(9) 1_555 1_555 n
Ba(2) Ba(1) Fe(1) 55.75(8) 1_555 1_556 n
Ba(2) Ba(1) Fe(1) 124.61(13) 1_555 3_565 n
Ba(2) Ba(1) Fe(1) 126.01(13) 1_555 3_566 n
Ba(2) Ba(1) Fe(1) 125.72(4) 1_555 -1_566 n
Ba(2) Ba(1) Fe(1) 125.72(4) 1_555 -1_666 n
Ba(2) Ba(1) Fe(1) 54.34(4) 1_555 -3_556 n
Ba(2) Ba(1) Nd(2) 178.24(15) 3_565 1_555 n
Ba(2) Ba(1) Nd(2) 0.0 3_565 3_565 n
Ba(2) Ba(1) Ca(2) 178.24(15) 3_565 1_555 n
Ba(2) Ba(1) Ca(2) 0.0 3_565 3_565 n
Ba(2) Ba(1) Fe(1) 124.61(13) 3_565 1_555 n
Ba(2) Ba(1) Fe(1) 126.01(13) 3_565 1_556 n
Ba(2) Ba(1) Fe(1) 53.63(9) 3_565 3_565 n
Ba(2) Ba(1) Fe(1) 55.75(8) 3_565 3_566 n
Ba(2) Ba(1) Fe(1) 54.34(4) 3_565 -1_566 n
Ba(2) Ba(1) Fe(1) 54.34(4) 3_565 -1_666 n
Ba(2) Ba(1) Fe(1) 125.72(4) 3_565 -3_556 n
Nd(2) Ba(1) Nd(2) 178.25(14) 1_555 3_565 n
Nd(2) Ba(1) Ca(2) 0.0 1_555 1_555 n
Nd(2) Ba(1) Ca(2) 178.25(14) 1_555 3_565 n
Nd(2) Ba(1) Fe(1) 53.64(9) 1_555 1_555 n
Nd(2) Ba(1) Fe(1) 55.75(8) 1_555 1_556 n
Nd(2) Ba(1) Fe(1) 124.61(13) 1_555 3_565 n
Nd(2) Ba(1) Fe(1) 126.01(13) 1_555 3_566 n
Nd(2) Ba(1) Fe(1) 125.72(4) 1_555 -1_566 n
Nd(2) Ba(1) Fe(1) 125.72(4) 1_555 -1_666 n
Nd(2) Ba(1) Fe(1) 54.34(4) 1_555 -3_556 n
Nd(2) Ba(1) Ca(2) 178.25(14) 3_565 1_555 n
Nd(2) Ba(1) Ca(2) 0.0 3_565 3_565 n
Nd(2) Ba(1) Fe(1) 124.61(13) 3_565 1_555 n
Nd(2) Ba(1) Fe(1) 126.01(13) 3_565 1_556 n
Nd(2) Ba(1) Fe(1) 53.64(9) 3_565 3_565 n
Nd(2) Ba(1) Fe(1) 55.75(8) 3_565 3_566 n
Nd(2) Ba(1) Fe(1) 54.34(4) 3_565 -1_566 n
Nd(2) Ba(1) Fe(1) 54.34(4) 3_565 -1_666 n
Nd(2) Ba(1) Fe(1) 125.72(4) 3_565 -3_556 n
Ca(2) Ba(1) Ca(2) 178.25(14) 1_555 3_565 n
Ca(2) Ba(1) Fe(1) 53.64(9) 1_555 1_555 n
Ca(2) Ba(1) Fe(1) 55.75(8) 1_555 1_556 n
Ca(2) Ba(1) Fe(1) 124.61(13) 1_555 3_565 n
Ca(2) Ba(1) Fe(1) 126.01(13) 1_555 3_566 n
Ca(2) Ba(1) Fe(1) 125.72(4) 1_555 -1_566 n
Ca(2) Ba(1) Fe(1) 125.72(4) 1_555 -1_666 n
Ca(2) Ba(1) Fe(1) 54.34(4) 1_555 -3_556 n
Ca(2) Ba(1) Fe(1) 124.61(13) 3_565 1_555 n
Ca(2) Ba(1) Fe(1) 126.01(13) 3_565 1_556 n
Ca(2) Ba(1) Fe(1) 53.64(9) 3_565 3_565 n
Ca(2) Ba(1) Fe(1) 55.75(8) 3_565 3_566 n
Ca(2) Ba(1) Fe(1) 54.34(4) 3_565 -1_566 n
Ca(2) Ba(1) Fe(1) 54.34(4) 3_565 -1_666 n
Ca(2) Ba(1) Fe(1) 125.72(4) 3_565 -3_556 n
Fe(1) Ba(1) Fe(1) 109.38(9) 1_555 1_556 n
Fe(1) Ba(1) Fe(1) 70.98(16) 1_555 3_565 n
Fe(1) Ba(1) Fe(1) 179.6412(8) 1_555 3_566 n
Fe(1) Ba(1) Fe(1) 111.16(8) 1_555 -1_566 n
Fe(1) Ba(1) Fe(1) 111.16(8) 1_555 -1_666 n
Fe(1) Ba(1) Fe(1) 71.55(10) 1_555 -3_556 n
Fe(1) Ba(1) Fe(1) 179.6417(8) 1_556 3_565 n
Fe(1) Ba(1) Fe(1) 70.26(16) 1_556 3_566 n
Fe(1) Ba(1) Fe(1) 108.27(8) 1_556 -1_566 n
Fe(1) Ba(1) Fe(1) 108.27(8) 1_556 -1_666 n
Fe(1) Ba(1) Fe(1) 69.02(10) 1_556 -3_556 n
Fe(1) Ba(1) Fe(1) 109.38(9) 3_565 3_566 n
Fe(1) Ba(1) Fe(1) 71.55(10) 3_565 -1_566 n
Fe(1) Ba(1) Fe(1) 71.55(10) 3_565 -1_666 n
Fe(1) Ba(1) Fe(1) 111.16(8) 3_565 -3_556 n
Fe(1) Ba(1) Fe(1) 69.02(10) 3_566 -1_566 n
Fe(1) Ba(1) Fe(1) 69.02(10) 3_566 -1_666 n
Fe(1) Ba(1) Fe(1) 108.27(8) 3_566 -3_556 n
Fe(1) Ba(1) Fe(1) 108.52(9) -1_566 -1_666 n
Fe(1) Ba(1) Fe(1) 71.39(9) -1_566 -3_556 n
Fe(1) Ba(1) Fe(1) 176.88(16) -1_666 -3_556 n
Ba(1) Nd(1) Ba(1) 90.802(5) -1_566 -1_567 n
Ba(1) Nd(1) Ba(1) 91.47(13) -1_566 -1_666 n
Ba(1) Nd(1) Ba(1) 177.72(13) -1_566 -1_667 n
Ba(1) Nd(1) Ba(2) 89.39(5) -1_566 1_555 n
Ba(1) Nd(1) Ba(2) 89.39(5) -1_566 3_565 n
Ba(1) Nd(1) Ca(2) 89.39(5) -1_566 1_555 n
Ba(1) Nd(1) Ca(2) 89.39(5) -1_566 3_565 n
Ba(1) Nd(1) O(3) 134.26(7) -1_566 1_556 n
Ba(1) Nd(1) Ba(1) 177.72(13) -1_567 -1_666 n
Ba(1) Nd(1) Ba(1) 86.92(12) -1_567 -1_667 n
Ba(1) Nd(1) Ba(2) 90.64(5) -1_567 1_555 n
Ba(1) Nd(1) Ba(2) 90.64(5) -1_567 3_565 n
Ba(1) Nd(1) Ca(2) 90.64(5) -1_567 1_555 n
Ba(1) Nd(1) Ca(2) 90.64(5) -1_567 3_565 n
Ba(1) Nd(1) O(3) 43.46(6) -1_567 1_556 n
Ba(1) Nd(1) Ba(1) 90.802(5) -1_666 -1_667 n
Ba(1) Nd(1) Ba(2) 89.39(5) -1_666 1_555 n
Ba(1) Nd(1) Ba(2) 89.39(5) -1_666 3_565 n
Ba(1) Nd(1) Ca(2) 89.39(5) -1_666 1_555 n
Ba(1) Nd(1) Ca(2) 89.39(5) -1_666 3_565 n
Ba(1) Nd(1) O(3) 134.26(7) -1_666 1_556 n
Ba(1) Nd(1) Ba(2) 90.64(5) -1_667 1_555 n
Ba(1) Nd(1) Ba(2) 90.64(5) -1_667 3_565 n
Ba(1) Nd(1) Ca(2) 90.64(5) -1_667 1_555 n
Ba(1) Nd(1) Ca(2) 90.64(5) -1_667 3_565 n
Ba(1) Nd(1) O(3) 43.46(6) -1_667 1_556 n
Ba(2) Nd(1) Ba(2) 178.24(15) 1_555 3_565 n
Ba(2) Nd(1) Ca(2) 0.0 1_555 1_555 n
Ba(2) Nd(1) Ca(2) 178.25(15) 1_555 3_565 n
Ba(2) Nd(1) O(3) 90.88(7) 1_555 1_556 n
Ba(2) Nd(1) Ca(2) 178.24(15) 3_565 1_555 n
Ba(2) Nd(1) Ca(2) 0.0 3_565 3_565 n
Ba(2) Nd(1) O(3) 90.88(7) 3_565 1_556 n
Ca(2) Nd(1) Ca(2) 178.25(14) 1_555 3_565 n
Ca(2) Nd(1) O(3) 90.88(7) 1_555 1_556 n
Ca(2) Nd(1) O(3) 90.88(7) 3_565 1_556 n
Ba(1) Ca(1) Ba(1) 90.802(5) -1_566 -1_567 n
Ba(1) Ca(1) Ba(1) 91.47(13) -1_566 -1_666 n
Ba(1) Ca(1) Ba(1) 177.72(13) -1_566 -1_667 n
Ba(1) Ca(1) Ca(1) 0.0 -1_566 -1_566 n
Ba(1) Ca(1) Ca(1) 91.47(13) -1_566 -1_666 n
Ba(1) Ca(1) Ba(2) 89.39(5) -1_566 1_555 n
Ba(1) Ca(1) Ba(2) 89.39(5) -1_566 3_565 n
Ba(1) Ca(1) Nd(2) 89.39(5) -1_566 1_555 n
Ba(1) Ca(1) Nd(2) 89.39(5) -1_566 3_565 n
Ba(1) Ca(1) Ca(2) 89.39(5) -1_566 1_555 n
Ba(1) Ca(1) Ca(2) 89.39(5) -1_566 3_565 n
Ba(1) Ca(1) O(2) 45.75(19) -1_566 1_555 n
Ba(1) Ca(1) O(2) 91.03(9) -1_566 2_555 n
Ba(1) Ca(1) O(2) 45.75(19) -1_566 3_565 n
Ba(1) Ca(1) O(2) 91.03(9) -1_566 4_565 n
Ba(1) Ca(1) O(3) 134.26(7) -1_566 1_556 n
Ba(1) Ca(1) O(3) 50.16(32) -1_566 -1_566 n
Ba(1) Ca(1) O(3) 141.6(4) -1_566 -1_666 n
Ba(1) Ca(1) Ba(1) 177.72(13) -1_567 -1_666 n
Ba(1) Ca(1) Ba(1) 86.92(12) -1_567 -1_667 n
Ba(1) Ca(1) Ca(1) 90.802(5) -1_567 -1_566 n
Ba(1) Ca(1) Ca(1) 177.72(13) -1_567 -1_666 n
Ba(1) Ca(1) Ba(2) 90.64(5) -1_567 1_555 n
Ba(1) Ca(1) Ba(2) 90.64(5) -1_567 3_565 n
Ba(1) Ca(1) Nd(2) 90.64(5) -1_567 1_555 n
Ba(1) Ca(1) Nd(2) 90.64(5) -1_567 3_565 n
Ba(1) Ca(1) Ca(2) 90.64(5) -1_567 1_555 n
Ba(1) Ca(1) Ca(2) 90.64(5) -1_567 3_565 n
Ba(1) Ca(1) O(2) 90.559(4) -1_567 1_555 n
Ba(1) Ca(1) O(2) 134.20(19) -1_567 2_555 n
Ba(1) Ca(1) O(2) 90.559(4) -1_567 3_565 n
Ba(1) Ca(1) O(2) 134.20(19) -1_567 4_565 n
Ba(1) Ca(1) O(3) 43.46(6) -1_567 1_556 n
Ba(1) Ca(1) O(3) 40.64(32) -1_567 -1_566 n
Ba(1) Ca(1) O(3) 127.6(4) -1_567 -1_666 n
Ba(1) Ca(1) Ba(1) 90.802(5) -1_666 -1_667 n
Ba(1) Ca(1) Ca(1) 91.47(13) -1_666 -1_566 n
Ba(1) Ca(1) Ca(1) 0.0 -1_666 -1_666 n
Ba(1) Ca(1) Ba(2) 89.39(5) -1_666 1_555 n
Ba(1) Ca(1) Ba(2) 89.39(5) -1_666 3_565 n
Ba(1) Ca(1) Nd(2) 89.39(5) -1_666 1_555 n
Ba(1) Ca(1) Nd(2) 89.39(5) -1_666 3_565 n
Ba(1) Ca(1) Ca(2) 89.39(5) -1_666 1_555 n
Ba(1) Ca(1) Ca(2) 89.39(5) -1_666 3_565 n
Ba(1) Ca(1) O(2) 91.03(9) -1_666 1_555 n
Ba(1) Ca(1) O(2) 45.75(19) -1_666 2_555 n
Ba(1) Ca(1) O(2) 91.03(9) -1_666 3_565 n
Ba(1) Ca(1) O(2) 45.75(19) -1_666 4_565 n
Ba(1) Ca(1) O(3) 134.26(7) -1_666 1_556 n
Ba(1) Ca(1) O(3) 141.6(4) -1_666 -1_566 n
Ba(1) Ca(1) O(3) 50.16(32) -1_666 -1_666 n
Ba(1) Ca(1) Ca(1) 177.72(13) -1_667 -1_566 n
Ba(1) Ca(1) Ca(1) 90.802(5) -1_667 -1_666 n
Ba(1) Ca(1) Ba(2) 90.64(5) -1_667 1_555 n
Ba(1) Ca(1) Ba(2) 90.64(5) -1_667 3_565 n
Ba(1) Ca(1) Nd(2) 90.64(5) -1_667 1_555 n
Ba(1) Ca(1) Nd(2) 90.64(5) -1_667 3_565 n
Ba(1) Ca(1) Ca(2) 90.64(5) -1_667 1_555 n
Ba(1) Ca(1) Ca(2) 90.64(5) -1_667 3_565 n
Ba(1) Ca(1) O(2) 134.20(19) -1_667 1_555 n
Ba(1) Ca(1) O(2) 90.559(4) -1_667 2_555 n
Ba(1) Ca(1) O(2) 134.20(19) -1_667 3_565 n
Ba(1) Ca(1) O(2) 90.559(4) -1_667 4_565 n
Ba(1) Ca(1) O(3) 43.46(6) -1_667 1_556 n
Ba(1) Ca(1) O(3) 127.6(4) -1_667 -1_566 n
Ba(1) Ca(1) O(3) 40.64(32) -1_667 -1_666 n
Ca(1) Ca(1) Ca(1) 91.47(13) -1_566 -1_666 n
Ca(1) Ca(1) Ba(2) 89.39(5) -1_566 1_555 n
Ca(1) Ca(1) Ba(2) 89.39(5) -1_566 3_565 n
Ca(1) Ca(1) Nd(2) 89.39(5) -1_566 1_555 n
Ca(1) Ca(1) Nd(2) 89.39(5) -1_566 3_565 n
Ca(1) Ca(1) Ca(2) 89.39(5) -1_566 1_555 n
Ca(1) Ca(1) Ca(2) 89.39(5) -1_566 3_565 n
Ca(1) Ca(1) O(2) 45.75(19) -1_566 1_555 n
Ca(1) Ca(1) O(2) 91.03(9) -1_566 2_555 n
Ca(1) Ca(1) O(2) 45.75(19) -1_566 3_565 n
Ca(1) Ca(1) O(2) 91.03(9) -1_566 4_565 n
Ca(1) Ca(1) O(3) 134.26(7) -1_566 1_556 n
Ca(1) Ca(1) O(3) 50.16(32) -1_566 -1_566 n
Ca(1) Ca(1) O(3) 141.6(4) -1_566 -1_666 n
Ca(1) Ca(1) Ba(2) 89.39(5) -1_666 1_555 n
Ca(1) Ca(1) Ba(2) 89.39(5) -1_666 3_565 n
Ca(1) Ca(1) Nd(2) 89.39(5) -1_666 1_555 n
Ca(1) Ca(1) Nd(2) 89.39(5) -1_666 3_565 n
Ca(1) Ca(1) Ca(2) 89.39(5) -1_666 1_555 n
Ca(1) Ca(1) Ca(2) 89.39(5) -1_666 3_565 n
Ca(1) Ca(1) O(2) 91.03(9) -1_666 1_555 n
Ca(1) Ca(1) O(2) 45.75(19) -1_666 2_555 n
Ca(1) Ca(1) O(2) 91.03(9) -1_666 3_565 n
Ca(1) Ca(1) O(2) 45.75(19) -1_666 4_565 n
Ca(1) Ca(1) O(3) 134.26(7) -1_666 1_556 n
Ca(1) Ca(1) O(3) 141.6(4) -1_666 -1_566 n
Ca(1) Ca(1) O(3) 50.16(32) -1_666 -1_666 n
Ba(2) Ca(1) Ba(2) 178.24(15) 1_555 3_565 n
Ba(2) Ca(1) Nd(2) 0.0 1_555 1_555 n
Ba(2) Ca(1) Nd(2) 178.25(15) 1_555 3_565 n
Ba(2) Ca(1) Ca(2) 0.0 1_555 1_555 n
Ba(2) Ca(1) Ca(2) 178.25(15) 1_555 3_565 n
Ba(2) Ca(1) O(2) 43.64(18) 1_555 1_555 n
Ba(2) Ca(1) O(2) 43.64(18) 1_555 2_555 n
Ba(2) Ca(1) O(2) 135.13(20) 1_555 3_565 n
Ba(2) Ca(1) O(2) 135.13(20) 1_555 4_565 n
Ba(2) Ca(1) O(3) 90.88(7) 1_555 1_556 n
Ba(2) Ca(1) O(3) 90.090(8) 1_555 -1_566 n
Ba(2) Ca(1) O(3) 90.090(8) 1_555 -1_666 n
Ba(2) Ca(1) Nd(2) 178.24(15) 3_565 1_555 n
Ba(2) Ca(1) Nd(2) 0.0 3_565 3_565 n
Ba(2) Ca(1) Ca(2) 178.24(15) 3_565 1_555 n
Ba(2) Ca(1) Ca(2) 0.0 3_565 3_565 n
Ba(2) Ca(1) O(2) 135.13(20) 3_565 1_555 n
Ba(2) Ca(1) O(2) 135.13(20) 3_565 2_555 n
Ba(2) Ca(1) O(2) 43.64(18) 3_565 3_565 n
Ba(2) Ca(1) O(2) 43.64(18) 3_565 4_565 n
Ba(2) Ca(1) O(3) 90.88(7) 3_565 1_556 n
Ba(2) Ca(1) O(3) 90.090(8) 3_565 -1_566 n
Ba(2) Ca(1) O(3) 90.090(8) 3_565 -1_666 n
Nd(2) Ca(1) Nd(2) 178.25(14) 1_555 3_565 n
Nd(2) Ca(1) Ca(2) 0.0 1_555 1_555 n
Nd(2) Ca(1) Ca(2) 178.25(14) 1_555 3_565 n
Nd(2) Ca(1) O(2) 43.64(18) 1_555 1_555 n
Nd(2) Ca(1) O(2) 43.64(18) 1_555 2_555 n
Nd(2) Ca(1) O(2) 135.14(20) 1_555 3_565 n
Nd(2) Ca(1) O(2) 135.14(20) 1_555 4_565 n
Nd(2) Ca(1) O(3) 90.88(7) 1_555 1_556 n
Nd(2) Ca(1) O(3) 90.090(8) 1_555 -1_566 n
Nd(2) Ca(1) O(3) 90.090(8) 1_555 -1_666 n
Nd(2) Ca(1) Ca(2) 178.25(14) 3_565 1_555 n
Nd(2) Ca(1) Ca(2) 0.0 3_565 3_565 n
Nd(2) Ca(1) O(2) 135.14(20) 3_565 1_555 n
Nd(2) Ca(1) O(2) 135.14(20) 3_565 2_555 n
Nd(2) Ca(1) O(2) 43.64(18) 3_565 3_565 n
Nd(2) Ca(1) O(2) 43.64(18) 3_565 4_565 n
Nd(2) Ca(1) O(3) 90.88(7) 3_565 1_556 n
Nd(2) Ca(1) O(3) 90.090(8) 3_565 -1_566 n
Nd(2) Ca(1) O(3) 90.090(8) 3_565 -1_666 n
Ca(2) Ca(1) Ca(2) 178.25(14) 1_555 3_565 n
Ca(2) Ca(1) O(2) 43.64(18) 1_555 1_555 n
Ca(2) Ca(1) O(2) 43.64(18) 1_555 2_555 n
Ca(2) Ca(1) O(2) 135.14(20) 1_555 3_565 n
Ca(2) Ca(1) O(2) 135.14(20) 1_555 4_565 n
Ca(2) Ca(1) O(3) 90.88(7) 1_555 1_556 n
Ca(2) Ca(1) O(3) 90.090(8) 1_555 -1_566 n
Ca(2) Ca(1) O(3) 90.090(8) 1_555 -1_666 n
Ca(2) Ca(1) O(2) 135.14(20) 3_565 1_555 n
Ca(2) Ca(1) O(2) 135.14(20) 3_565 2_555 n
Ca(2) Ca(1) O(2) 43.64(18) 3_565 3_565 n
Ca(2) Ca(1) O(2) 43.64(18) 3_565 4_565 n
Ca(2) Ca(1) O(3) 90.88(7) 3_565 1_556 n
Ca(2) Ca(1) O(3) 90.090(8) 3_565 -1_566 n
Ca(2) Ca(1) O(3) 90.090(8) 3_565 -1_666 n
O(2) Ca(1) O(2) 59.96(22) 1_555 2_555 n
O(2) Ca(1) O(2) 91.5(4) 1_555 3_565 n
O(2) Ca(1) O(2) 121.71(24) 1_555 4_565 n
O(2) Ca(1) O(3) 119.14(12) 1_555 1_556 n
O(2) Ca(1) O(3) 63.45(21) 1_555 -1_566 n
O(2) Ca(1) O(3) 123.17(22) 1_555 -1_666 n
O(2) Ca(1) O(2) 121.71(24) 2_555 3_565 n
O(2) Ca(1) O(2) 91.5(4) 2_555 4_565 n
O(2) Ca(1) O(3) 119.14(12) 2_555 1_556 n
O(2) Ca(1) O(3) 123.17(22) 2_555 -1_566 n
O(2) Ca(1) O(3) 63.45(21) 2_555 -1_666 n
O(2) Ca(1) O(2) 59.96(22) 3_565 4_565 n
O(2) Ca(1) O(3) 119.14(12) 3_565 1_556 n
O(2) Ca(1) O(3) 63.45(21) 3_565 -1_566 n
O(2) Ca(1) O(3) 123.17(22) 3_565 -1_666 n
O(2) Ca(1) O(3) 119.14(12) 4_565 1_556 n
O(2) Ca(1) O(3) 123.17(22) 4_565 -1_566 n
O(2) Ca(1) O(3) 63.45(21) 4_565 -1_666 n
O(3) Ca(1) O(3) 84.10(33) 1_556 -1_566 n
O(3) Ca(1) O(3) 84.10(33) 1_556 -1_666 n
O(3) Ca(1) O(3) 168.2(7) -1_566 -1_666 n
Ba(1) Ba(2) Nd(1) 0.0 1_555 1_555 n
Ba(1) Ba(2) Ca(1) 0.0 1_555 1_555 n
Ba(1) Ba(2) Ba(2) 179.12(7) 1_555 3_555 n
Ba(1) Ba(2) Ba(2) 90.60(5) 1_555 -3_556 n
Ba(1) Ba(2) Ba(2) 89.35(5) 1_555 -3_557 n
Ba(1) Ba(2) Ba(2) 90.60(5) 1_555 -3_656 n
Ba(1) Ba(2) Ba(2) 89.35(5) 1_555 -3_657 n
Ba(1) Ba(2) Nd(2) 179.11(7) 1_555 1_555 n
Ba(1) Ba(2) Nd(2) 90.70(5) 1_555 -3_556 n
Ba(1) Ba(2) Nd(2) 90.70(5) 1_555 -3_656 n
Ba(1) Ba(2) Ca(2) 179.11(7) 1_555 1_555 n
Ba(1) Ba(2) Ca(2) 90.70(5) 1_555 -3_556 n
Ba(1) Ba(2) Ca(2) 89.44(5) 1_555 -3_557 n
Ba(1) Ba(2) Ca(2) 90.70(5) 1_555 -3_656 n
Ba(1) Ba(2) Ca(2) 89.44(5) 1_555 -3_657 n
Ba(1) Ba(2) Fe(1) 58.63(10) 1_555 1_555 n
Ba(1) Ba(2) Fe(1) 58.25(9) 1_555 1_556 n
Ba(1) Ba(2) Fe(1) 58.07(5) 1_555 -3_556 n
Ba(1) Ba(2) Fe(1) 58.07(5) 1_555 -3_656 n
Ba(1) Ba(2) Fe(2) 129.23(13) 1_555 1_556 n
Ba(1) Ba(2) Fe(2) 129.23(13) 1_555 2_556 n
Ba(1) Ba(2) Fe(2) 129.80(14) 1_555 -1_656 n
Ba(1) Ba(2) Fe(2) 129.80(14) 1_555 -2_556 n
Ba(1) Ba(2) O(1) 56.31(17) 1_555 1_556 n
Nd(1) Ba(2) Ca(1) 0.0 1_555 1_555 n
Nd(1) Ba(2) Ba(2) 179.12(7) 1_555 3_555 n
Nd(1) Ba(2) Ba(2) 90.60(5) 1_555 -3_556 n
Nd(1) Ba(2) Ba(2) 89.35(5) 1_555 -3_557 n
Nd(1) Ba(2) Ba(2) 90.60(5) 1_555 -3_656 n
Nd(1) Ba(2) Ba(2) 89.35(5) 1_555 -3_657 n
Nd(1) Ba(2) Nd(2) 179.11(7) 1_555 1_555 n
Nd(1) Ba(2) Nd(2) 90.70(5) 1_555 -3_556 n
Nd(1) Ba(2) Nd(2) 90.70(5) 1_555 -3_656 n
Nd(1) Ba(2) Ca(2) 179.11(7) 1_555 1_555 n
Nd(1) Ba(2) Ca(2) 90.70(5) 1_555 -3_556 n
Nd(1) Ba(2) Ca(2) 89.44(5) 1_555 -3_557 n
Nd(1) Ba(2) Ca(2) 90.70(5) 1_555 -3_656 n
Nd(1) Ba(2) Ca(2) 89.44(5) 1_555 -3_657 n
Nd(1) Ba(2) Fe(1) 58.63(10) 1_555 1_555 n
Nd(1) Ba(2) Fe(1) 58.25(9) 1_555 1_556 n
Nd(1) Ba(2) Fe(1) 58.07(5) 1_555 -3_556 n
Nd(1) Ba(2) Fe(1) 58.07(5) 1_555 -3_656 n
Nd(1) Ba(2) Fe(2) 129.23(13) 1_555 1_556 n
Nd(1) Ba(2) Fe(2) 129.23(13) 1_555 2_556 n
Nd(1) Ba(2) Fe(2) 129.80(14) 1_555 -1_656 n
Nd(1) Ba(2) Fe(2) 129.80(14) 1_555 -2_556 n
Nd(1) Ba(2) O(1) 56.31(17) 1_555 1_556 n
Ca(1) Ba(2) Ba(2) 179.12(7) 1_555 3_555 n
Ca(1) Ba(2) Ba(2) 90.60(5) 1_555 -3_556 n
Ca(1) Ba(2) Ba(2) 89.35(5) 1_555 -3_557 n
Ca(1) Ba(2) Ba(2) 90.60(5) 1_555 -3_656 n
Ca(1) Ba(2) Ba(2) 89.35(5) 1_555 -3_657 n
Ca(1) Ba(2) Nd(2) 179.11(7) 1_555 1_555 n
Ca(1) Ba(2) Nd(2) 90.70(5) 1_555 -3_556 n
Ca(1) Ba(2) Nd(2) 90.70(5) 1_555 -3_656 n
Ca(1) Ba(2) Ca(2) 179.11(7) 1_555 1_555 n
Ca(1) Ba(2) Ca(2) 90.70(5) 1_555 -3_556 n
Ca(1) Ba(2) Ca(2) 89.44(5) 1_555 -3_557 n
Ca(1) Ba(2) Ca(2) 90.70(5) 1_555 -3_656 n
Ca(1) Ba(2) Ca(2) 89.44(5) 1_555 -3_657 n
Ca(1) Ba(2) Fe(1) 58.63(10) 1_555 1_555 n
Ca(1) Ba(2) Fe(1) 58.25(9) 1_555 1_556 n
Ca(1) Ba(2) Fe(1) 58.07(5) 1_555 -3_556 n
Ca(1) Ba(2) Fe(1) 58.07(5) 1_555 -3_656 n
Ca(1) Ba(2) Fe(2) 129.23(13) 1_555 1_556 n
Ca(1) Ba(2) Fe(2) 129.23(13) 1_555 2_556 n
Ca(1) Ba(2) Fe(2) 129.80(14) 1_555 -1_656 n
Ca(1) Ba(2) Fe(2) 129.80(14) 1_555 -2_556 n
Ca(1) Ba(2) O(1) 56.31(17) 1_555 1_556 n
Ba(2) Ba(2) Ba(2) 90.0 3_555 -3_556 n
Ba(2) Ba(2) Ba(2) 90.0 3_555 -3_557 n
Ba(2) Ba(2) Ba(2) 90.0 3_555 -3_656 n
Ba(2) Ba(2) Ba(2) 90.0 3_555 -3_657 n
Ba(2) Ba(2) Nd(2) 0.5234 3_555 1_555 n
Ba(2) Ba(2) Nd(2) 89.90120(10) 3_555 -3_556 n
Ba(2) Ba(2) Nd(2) 89.90120(10) 3_555 -3_656 n
Ba(2) Ba(2) Ca(2) 0.5234 3_555 1_555 n
Ba(2) Ba(2) Ca(2) 89.90120(10) 3_555 -3_556 n
Ba(2) Ba(2) Ca(2) 89.90890(10) 3_555 -3_557 n
Ba(2) Ba(2) Ca(2) 89.90120(10) 3_555 -3_656 n
Ba(2) Ba(2) Ca(2) 89.90890(10) 3_555 -3_657 n
Ba(2) Ba(2) Fe(1) 122.24(8) 3_555 1_555 n
Ba(2) Ba(2) Fe(1) 120.87(7) 3_555 1_556 n
Ba(2) Ba(2) Fe(1) 121.88(5) 3_555 -3_556 n
Ba(2) Ba(2) Fe(1) 121.88(5) 3_555 -3_656 n
Ba(2) Ba(2) Fe(2) 49.90(9) 3_555 1_556 n
Ba(2) Ba(2) Fe(2) 49.90(9) 3_555 2_556 n
Ba(2) Ba(2) Fe(2) 50.02(14) 3_555 -1_656 n
Ba(2) Ba(2) Fe(2) 50.02(14) 3_555 -2_556 n
Ba(2) Ba(2) O(1) 123.05(17) 3_555 1_556 n
Ba(2) Ba(2) Ba(2) 90.660(9) -3_556 -3_557 n
Ba(2) Ba(2) Ba(2) 93.94(12) -3_556 -3_656 n
Ba(2) Ba(2) Ba(2) 175.40(11) -3_556 -3_657 n
Ba(2) Ba(2) Nd(2) 89.9992 -3_556 1_555 n
Ba(2) Ba(2) Nd(2) 0.0989 -3_556 -3_556 n
Ba(2) Ba(2) Nd(2) 93.94(12) -3_556 -3_656 n
Ba(2) Ba(2) Ca(2) 89.9992 -3_556 1_555 n
Ba(2) Ba(2) Ca(2) 0.0989 -3_556 -3_556 n
Ba(2) Ba(2) Ca(2) 90.660(9) -3_556 -3_557 n
Ba(2) Ba(2) Ca(2) 93.94(12) -3_556 -3_656 n
Ba(2) Ba(2) Ca(2) 175.40(11) -3_556 -3_657 n
Ba(2) Ba(2) Fe(1) 54.75(7) -3_556 1_555 n
Ba(2) Ba(2) Fe(1) 125.85(4) -3_556 1_556 n
Ba(2) Ba(2) Fe(1) 53.95(8) -3_556 -3_556 n
Ba(2) Ba(2) Fe(1) 130.63(10) -3_556 -3_656 n
Ba(2) Ba(2) Fe(2) 125.15(18) -3_556 1_556 n
Ba(2) Ba(2) Fe(2) 117.58(21) -3_556 2_556 n
Ba(2) Ba(2) Fe(2) 130.64(11) -3_556 -1_656 n
Ba(2) Ba(2) Fe(2) 63.41(15) -3_556 -2_556 n
Ba(2) Ba(2) O(1) 90.553(7) -3_556 1_556 n
Ba(2) Ba(2) Ba(2) 175.40(11) -3_557 -3_656 n
Ba(2) Ba(2) Ba(2) 84.74(10) -3_557 -3_657 n
Ba(2) Ba(2) Nd(2) 89.9984 -3_557 1_555 n
Ba(2) Ba(2) Nd(2) 90.660(9) -3_557 -3_556 n
Ba(2) Ba(2) Nd(2) 175.40(11) -3_557 -3_656 n
Ba(2) Ba(2) Ca(2) 89.9984 -3_557 1_555 n
Ba(2) Ba(2) Ca(2) 90.660(9) -3_557 -3_556 n
Ba(2) Ba(2) Ca(2) 0.0907 -3_557 -3_557 n
Ba(2) Ba(2) Ca(2) 175.40(11) -3_557 -3_656 n
Ba(2) Ba(2) Ca(2) 84.74(10) -3_557 -3_657 n
Ba(2) Ba(2) Fe(1) 128.67(4) -3_557 1_555 n
Ba(2) Ba(2) Fe(1) 50.64(6) -3_557 1_556 n
Ba(2) Ba(2) Fe(1) 52.75(8) -3_557 -3_556 n
Ba(2) Ba(2) Fe(1) 122.51(10) -3_557 -3_656 n
Ba(2) Ba(2) Fe(2) 59.32(21) -3_557 1_556 n
Ba(2) Ba(2) Fe(2) 52.10(18) -3_557 2_556 n
Ba(2) Ba(2) Fe(2) 113.34(15) -3_557 -1_656 n
Ba(2) Ba(2) Fe(2) 51.92(10) -3_557 -2_556 n
Ba(2) Ba(2) O(1) 33.05(17) -3_557 1_556 n
Ba(2) Ba(2) Ba(2) 90.660(9) -3_656 -3_657 n
Ba(2) Ba(2) Nd(2) 90.0009 -3_656 1_555 n
Ba(2) Ba(2) Nd(2) 93.94(12) -3_656 -3_556 n
Ba(2) Ba(2) Nd(2) 0.0989 -3_656 -3_656 n
Ba(2) Ba(2) Ca(2) 90.0009 -3_656 1_555 n
Ba(2) Ba(2) Ca(2) 93.94(12) -3_656 -3_556 n
Ba(2) Ba(2) Ca(2) 175.40(11) -3_656 -3_557 n
Ba(2) Ba(2) Ca(2) 0.0989 -3_656 -3_656 n
Ba(2) Ba(2) Ca(2) 90.660(9) -3_656 -3_657 n
Ba(2) Ba(2) Fe(1) 54.75(7) -3_656 1_555 n
Ba(2) Ba(2) Fe(1) 125.85(4) -3_656 1_556 n
Ba(2) Ba(2) Fe(1) 130.63(10) -3_656 -3_556 n
Ba(2) Ba(2) Fe(1) 53.95(8) -3_656 -3_656 n
Ba(2) Ba(2) Fe(2) 117.58(21) -3_656 1_556 n
Ba(2) Ba(2) Fe(2) 125.15(18) -3_656 2_556 n
Ba(2) Ba(2) Fe(2) 63.41(15) -3_656 -1_656 n
Ba(2) Ba(2) Fe(2) 130.64(11) -3_656 -2_556 n
Ba(2) Ba(2) O(1) 146.67(17) -3_656 1_556 n
Ba(2) Ba(2) Nd(2) 89.9989 -3_657 1_555 n
Ba(2) Ba(2) Nd(2) 175.40(11) -3_657 -3_556 n
Ba(2) Ba(2) Nd(2) 90.660(9) -3_657 -3_656 n
Ba(2) Ba(2) Ca(2) 89.9989 -3_657 1_555 n
Ba(2) Ba(2) Ca(2) 175.40(11) -3_657 -3_556 n
Ba(2) Ba(2) Ca(2) 84.74(10) -3_657 -3_557 n
Ba(2) Ba(2) Ca(2) 90.660(9) -3_657 -3_656 n
Ba(2) Ba(2) Ca(2) 0.0907 -3_657 -3_657 n
Ba(2) Ba(2) Fe(1) 128.67(4) -3_657 1_555 n
Ba(2) Ba(2) Fe(1) 50.64(6) -3_657 1_556 n
Ba(2) Ba(2) Fe(1) 122.51(10) -3_657 -3_556 n
Ba(2) Ba(2) Fe(1) 52.75(8) -3_657 -3_656 n
Ba(2) Ba(2) Fe(2) 52.10(18) -3_657 1_556 n
Ba(2) Ba(2) Fe(2) 59.32(21) -3_657 2_556 n
Ba(2) Ba(2) Fe(2) 51.92(10) -3_657 -1_656 n
Ba(2) Ba(2) Fe(2) 113.34(15) -3_657 -2_556 n
Ba(2) Ba(2) O(1) 85.59(9) -3_657 1_556 n
Nd(2) Ba(2) Nd(2) 89.9016(24) 1_555 -3_556 n
Nd(2) Ba(2) Nd(2) 89.9012(30) 1_555 -3_656 n
Nd(2) Ba(2) Ca(2) 0.0 1_555 1_555 n
Nd(2) Ba(2) Ca(2) 89.9016(24) 1_555 -3_556 n
Nd(2) Ba(2) Ca(2) 89.9068 1_555 -3_557 n
Nd(2) Ba(2) Ca(2) 89.9012(30) 1_555 -3_656 n
Nd(2) Ba(2) Ca(2) 89.9072(26) 1_555 -3_657 n
Nd(2) Ba(2) Fe(1) 122.24(8) 1_555 1_555 n
Nd(2) Ba(2) Fe(1) 120.87(7) 1_555 1_556 n
Nd(2) Ba(2) Fe(1) 121.88(5) 1_555 -3_556 n
Nd(2) Ba(2) Fe(1) 121.88(5) 1_555 -3_656 n
Nd(2) Ba(2) Fe(2) 49.90(9) 1_555 1_556 n
Nd(2) Ba(2) Fe(2) 49.90(9) 1_555 2_556 n
Nd(2) Ba(2) Fe(2) 50.02(14) 1_555 -1_656 n
Nd(2) Ba(2) Fe(2) 50.02(14) 1_555 -2_556 n
Nd(2) Ba(2) O(1) 123.04(17) 1_555 1_556 n
Nd(2) Ba(2) Nd(2) 93.94(12) -3_556 -3_656 n
Nd(2) Ba(2) Ca(2) 89.9016(5) -3_556 1_555 n
Nd(2) Ba(2) Ca(2) 0.0 -3_556 -3_556 n
Nd(2) Ba(2) Ca(2) 90.660(9) -3_556 -3_557 n
Nd(2) Ba(2) Ca(2) 93.94(12) -3_556 -3_656 n
Nd(2) Ba(2) Ca(2) 175.39(11) -3_556 -3_657 n
Nd(2) Ba(2) Fe(1) 54.82(7) -3_556 1_555 n
Nd(2) Ba(2) Fe(1) 125.92(4) -3_556 1_556 n
Nd(2) Ba(2) Fe(1) 54.02(8) -3_556 -3_556 n
Nd(2) Ba(2) Fe(1) 130.70(10) -3_556 -3_656 n
Nd(2) Ba(2) Fe(2) 125.07(18) -3_556 1_556 n
Nd(2) Ba(2) Fe(2) 117.50(21) -3_556 2_556 n
Nd(2) Ba(2) Fe(2) 130.55(11) -3_556 -1_656 n
Nd(2) Ba(2) Fe(2) 63.34(15) -3_556 -2_556 n
Nd(2) Ba(2) O(1) 90.607(7) -3_556 1_556 n
Nd(2) Ba(2) Ca(2) 89.9012(5) -3_656 1_555 n
Nd(2) Ba(2) Ca(2) 93.94(12) -3_656 -3_556 n
Nd(2) Ba(2) Ca(2) 175.39(11) -3_656 -3_557 n
Nd(2) Ba(2) Ca(2) 0.0 -3_656 -3_656 n
Nd(2) Ba(2) Ca(2) 90.660(9) -3_656 -3_657 n
Nd(2) Ba(2) Fe(1) 54.82(7) -3_656 1_555 n
Nd(2) Ba(2) Fe(1) 125.92(4) -3_656 1_556 n
Nd(2) Ba(2) Fe(1) 130.70(10) -3_656 -3_556 n
Nd(2) Ba(2) Fe(1) 54.02(8) -3_656 -3_656 n
Nd(2) Ba(2) Fe(2) 117.50(21) -3_656 1_556 n
Nd(2) Ba(2) Fe(2) 125.07(18) -3_656 2_556 n
Nd(2) Ba(2) Fe(2) 63.34(15) -3_656 -1_656 n
Nd(2) Ba(2) Fe(2) 130.55(11) -3_656 -2_556 n
Nd(2) Ba(2) O(1) 146.77(17) -3_656 1_556 n
Ca(2) Ba(2) Ca(2) 89.9016(24) 1_555 -3_556 n
Ca(2) Ba(2) Ca(2) 89.9068 1_555 -3_557 n
Ca(2) Ba(2) Ca(2) 89.9012(30) 1_555 -3_656 n
Ca(2) Ba(2) Ca(2) 89.9072(26) 1_555 -3_657 n
Ca(2) Ba(2) Fe(1) 122.24(8) 1_555 1_555 n
Ca(2) Ba(2) Fe(1) 120.87(7) 1_555 1_556 n
Ca(2) Ba(2) Fe(1) 121.88(5) 1_555 -3_556 n
Ca(2) Ba(2) Fe(1) 121.88(5) 1_555 -3_656 n
Ca(2) Ba(2) Fe(2) 49.90(9) 1_555 1_556 n
Ca(2) Ba(2) Fe(2) 49.90(9) 1_555 2_556 n
Ca(2) Ba(2) Fe(2) 50.02(14) 1_555 -1_656 n
Ca(2) Ba(2) Fe(2) 50.02(14) 1_555 -2_556 n
Ca(2) Ba(2) O(1) 123.04(17) 1_555 1_556 n
Ca(2) Ba(2) Ca(2) 90.660(9) -3_556 -3_557 n
Ca(2) Ba(2) Ca(2) 93.94(12) -3_556 -3_656 n
Ca(2) Ba(2) Ca(2) 175.39(11) -3_556 -3_657 n
Ca(2) Ba(2) Fe(1) 54.82(7) -3_556 1_555 n
Ca(2) Ba(2) Fe(1) 125.92(4) -3_556 1_556 n
Ca(2) Ba(2) Fe(1) 54.02(8) -3_556 -3_556 n
Ca(2) Ba(2) Fe(1) 130.70(10) -3_556 -3_656 n
Ca(2) Ba(2) Fe(2) 125.07(18) -3_556 1_556 n
Ca(2) Ba(2) Fe(2) 117.50(21) -3_556 2_556 n
Ca(2) Ba(2) Fe(2) 130.55(11) -3_556 -1_656 n
Ca(2) Ba(2) Fe(2) 63.34(15) -3_556 -2_556 n
Ca(2) Ba(2) O(1) 90.607(7) -3_556 1_556 n
Ca(2) Ba(2) Ca(2) 175.39(11) -3_557 -3_656 n
Ca(2) Ba(2) Ca(2) 84.74(10) -3_557 -3_657 n
Ca(2) Ba(2) Fe(1) 128.74(4) -3_557 1_555 n
Ca(2) Ba(2) Fe(1) 50.70(6) -3_557 1_556 n
Ca(2) Ba(2) Fe(1) 52.81(8) -3_557 -3_556 n
Ca(2) Ba(2) Fe(1) 122.57(10) -3_557 -3_656 n
Ca(2) Ba(2) Fe(2) 59.25(21) -3_557 1_556 n
Ca(2) Ba(2) Fe(2) 52.03(18) -3_557 2_556 n
Ca(2) Ba(2) Fe(2) 113.28(15) -3_557 -1_656 n
Ca(2) Ba(2) Fe(2) 51.85(10) -3_557 -2_556 n
Ca(2) Ba(2) O(1) 33.14(17) -3_557 1_556 n
Ca(2) Ba(2) Ca(2) 90.660(9) -3_656 -3_657 n
Ca(2) Ba(2) Fe(1) 54.82(7) -3_656 1_555 n
Ca(2) Ba(2) Fe(1) 125.92(4) -3_656 1_556 n
Ca(2) Ba(2) Fe(1) 130.70(10) -3_656 -3_556 n
Ca(2) Ba(2) Fe(1) 54.02(8) -3_656 -3_656 n
Ca(2) Ba(2) Fe(2) 117.50(21) -3_656 1_556 n
Ca(2) Ba(2) Fe(2) 125.07(18) -3_656 2_556 n
Ca(2) Ba(2) Fe(2) 63.34(15) -3_656 -1_656 n
Ca(2) Ba(2) Fe(2) 130.55(11) -3_656 -2_556 n
Ca(2) Ba(2) O(1) 146.77(17) -3_656 1_556 n
Ca(2) Ba(2) Fe(1) 128.74(4) -3_657 1_555 n
Ca(2) Ba(2) Fe(1) 50.70(6) -3_657 1_556 n
Ca(2) Ba(2) Fe(1) 122.57(10) -3_657 -3_556 n
Ca(2) Ba(2) Fe(1) 52.81(8) -3_657 -3_656 n
Ca(2) Ba(2) Fe(2) 52.03(18) -3_657 1_556 n
Ca(2) Ba(2) Fe(2) 59.25(21) -3_657 2_556 n
Ca(2) Ba(2) Fe(2) 51.85(10) -3_657 -1_656 n
Ca(2) Ba(2) Fe(2) 113.28(15) -3_657 -2_556 n
Ca(2) Ba(2) O(1) 85.64(9) -3_657 1_556 n
Fe(1) Ba(2) Fe(1) 116.89(10) 1_555 1_556 n
Fe(1) Ba(2) Fe(1) 75.94(11) 1_555 -3_556 n
Fe(1) Ba(2) Fe(1) 75.94(11) 1_555 -3_656 n
Fe(1) Ba(2) Fe(2) 170.87(18) 1_555 1_556 n
Fe(1) Ba(2) Fe(2) 170.87(18) 1_555 2_556 n
Fe(1) Ba(2) Fe(2) 117.97(15) 1_555 -1_656 n
Fe(1) Ba(2) Fe(2) 117.97(15) 1_555 -2_556 n
Fe(1) Ba(2) O(1) 103.47(16) 1_555 1_556 n
Fe(1) Ba(2) Fe(1) 71.92(10) 1_556 -3_556 n
Fe(1) Ba(2) Fe(1) 71.92(10) 1_556 -3_656 n
Fe(1) Ba(2) Fe(2) 71.17(12) 1_556 1_556 n
Fe(1) Ba(2) Fe(2) 71.17(12) 1_556 2_556 n
Fe(1) Ba(2) Fe(2) 101.63(12) 1_556 -1_656 n
Fe(1) Ba(2) Fe(2) 101.63(12) 1_556 -2_556 n
Fe(1) Ba(2) O(1) 35.77(4) 1_556 1_556 n
Fe(1) Ba(2) Fe(1) 115.96(10) -3_556 -3_656 n
Fe(1) Ba(2) Fe(2) 111.76(23) -3_556 1_556 n
Fe(1) Ba(2) Fe(2) 103.88(21) -3_556 2_556 n
Fe(1) Ba(2) Fe(2) 165.88(17) -3_556 -1_656 n
Fe(1) Ba(2) Fe(2) 72.26(15) -3_556 -2_556 n
Fe(1) Ba(2) O(1) 37.31(9) -3_556 1_556 n
Fe(1) Ba(2) Fe(2) 103.88(21) -3_656 1_556 n
Fe(1) Ba(2) Fe(2) 111.76(23) -3_656 2_556 n
Fe(1) Ba(2) Fe(2) 72.26(15) -3_656 -1_656 n
Fe(1) Ba(2) Fe(2) 165.88(17) -3_656 -2_556 n
Fe(1) Ba(2) O(1) 99.35(14) -3_656 1_556 n
Fe(2) Ba(2) Fe(2) 8.8(4) 1_556 2_556 n
Fe(2) Ba(2) Fe(2) 54.17(35) 1_556 -1_656 n
Fe(2) Ba(2) Fe(2) 62.00(13) 1_556 -2_556 n
Fe(2) Ba(2) O(1) 85.61(22) 1_556 1_556 n
Fe(2) Ba(2) Fe(2) 62.00(13) 2_556 -1_656 n
Fe(2) Ba(2) Fe(2) 54.17(35) 2_556 -2_556 n
Fe(2) Ba(2) O(1) 80.58(22) 2_556 1_556 n
Fe(2) Ba(2) Fe(2) 97.46(31) -1_656 -2_556 n
Fe(2) Ba(2) O(1) 133.04(15) -1_656 1_556 n
Fe(2) Ba(2) O(1) 80.41(18) -2_556 1_556 n
Ba(1) Nd(2) Ca(1) 0.0 1_555 1_555 n
Ba(1) Nd(2) Ba(2) 0.87(7) 1_555 1_555 n
Ba(1) Nd(2) Ba(2) 90.50(5) 1_555 -3_556 n
Ba(1) Nd(2) Ba(2) 90.50(5) 1_555 -3_656 n
Ba(1) Nd(2) Ca(2) 90.60(5) 1_555 -3_556 n
Ba(1) Nd(2) Ca(2) 90.60(5) 1_555 -3_656 n
Ba(1) Nd(2) O(1) 56.18(17) 1_555 1_556 n
Ba(1) Nd(2) O(1) 56.18(17) 1_555 2_556 n
Ba(1) Nd(2) O(2) 48.07(21) 1_555 1_555 n
Ba(1) Nd(2) O(2) 48.07(21) 1_555 2_555 n
Ba(1) Nd(2) O(4) 100.03(34) 1_555 1_555 n
Ba(1) Nd(2) O(5) 151.4(5) 1_555 -1_556 n
Ba(1) Nd(2) O(5) 151.4(5) 1_555 -2_656 n
Ca(1) Nd(2) Ba(2) 0.87(7) 1_555 1_555 n
Ca(1) Nd(2) Ba(2) 90.50(5) 1_555 -3_556 n
Ca(1) Nd(2) Ba(2) 90.50(5) 1_555 -3_656 n
Ca(1) Nd(2) Ca(2) 90.60(5) 1_555 -3_556 n
Ca(1) Nd(2) Ca(2) 90.60(5) 1_555 -3_656 n
Ca(1) Nd(2) O(1) 56.18(17) 1_555 1_556 n
Ca(1) Nd(2) O(1) 56.18(17) 1_555 2_556 n
Ca(1) Nd(2) O(2) 48.07(21) 1_555 1_555 n
Ca(1) Nd(2) O(2) 48.07(21) 1_555 2_555 n
Ca(1) Nd(2) O(4) 100.03(34) 1_555 1_555 n
Ca(1) Nd(2) O(5) 151.4(5) 1_555 -1_556 n
Ca(1) Nd(2) O(5) 151.4(5) 1_555 -2_656 n
Ba(2) Nd(2) Ba(2) 89.9016 1_555 -3_556 n
Ba(2) Nd(2) Ba(2) 89.9012(16) 1_555 -3_656 n
Ba(2) Nd(2) Ca(2) 89.999(4) 1_555 -3_556 n
Ba(2) Nd(2) Ca(2) 90.0009 1_555 -3_656 n
Ba(2) Nd(2) O(1) 56.83(17) 1_555 1_556 n
Ba(2) Nd(2) O(1) 56.83(17) 1_555 2_556 n
Ba(2) Nd(2) O(2) 47.47(21) 1_555 1_555 n
Ba(2) Nd(2) O(2) 47.47(21) 1_555 2_555 n
Ba(2) Nd(2) O(4) 99.16(32) 1_555 1_555 n
Ba(2) Nd(2) O(5) 152.1(4) 1_555 -1_556 n
Ba(2) Nd(2) O(5) 152.1(4) 1_555 -2_656 n
Ba(2) Nd(2) Ba(2) 93.94(12) -3_556 -3_656 n
Ba(2) Nd(2) Ca(2) 0.0989 -3_556 -3_556 n
Ba(2) Nd(2) Ca(2) 93.94(12) -3_556 -3_656 n
Ba(2) Nd(2) O(1) 90.498(7) -3_556 1_556 n
Ba(2) Nd(2) O(1) 146.45(17) -3_556 2_556 n
Ba(2) Nd(2) O(2) 42.43(21) -3_556 1_555 n
Ba(2) Nd(2) O(2) 92.84(8) -3_556 2_555 n
Ba(2) Nd(2) O(4) 47.67(8) -3_556 1_555 n
Ba(2) Nd(2) O(5) 91.8(6) -3_556 -1_556 n
Ba(2) Nd(2) O(5) 117.7(5) -3_556 -2_656 n
Ba(2) Nd(2) Ca(2) 93.94(12) -3_656 -3_556 n
Ba(2) Nd(2) Ca(2) 0.0989 -3_656 -3_656 n
Ba(2) Nd(2) O(1) 146.45(17) -3_656 1_556 n
Ba(2) Nd(2) O(1) 90.498(7) -3_656 2_556 n
Ba(2) Nd(2) O(2) 92.84(8) -3_656 1_555 n
Ba(2) Nd(2) O(2) 42.43(21) -3_656 2_555 n
Ba(2) Nd(2) O(4) 47.67(8) -3_656 1_555 n
Ba(2) Nd(2) O(5) 117.7(5) -3_656 -1_556 n
Ba(2) Nd(2) O(5) 91.8(6) -3_656 -2_656 n
Ca(2) Nd(2) Ca(2) 93.94(12) -3_556 -3_656 n
Ca(2) Nd(2) O(1) 90.553(7) -3_556 1_556 n
Ca(2) Nd(2) O(1) 146.55(17) -3_556 2_556 n
Ca(2) Nd(2) O(2) 42.53(21) -3_556 1_555 n
Ca(2) Nd(2) O(2) 92.90(8) -3_556 2_555 n
Ca(2) Nd(2) O(4) 47.65(8) -3_556 1_555 n
Ca(2) Nd(2) O(5) 91.7(6) -3_556 -1_556 n
Ca(2) Nd(2) O(5) 117.6(5) -3_556 -2_656 n
Ca(2) Nd(2) O(1) 146.55(17) -3_656 1_556 n
Ca(2) Nd(2) O(1) 90.553(7) -3_656 2_556 n
Ca(2) Nd(2) O(2) 92.90(8) -3_656 1_555 n
Ca(2) Nd(2) O(2) 42.53(21) -3_656 2_555 n
Ca(2) Nd(2) O(4) 47.65(8) -3_656 1_555 n
Ca(2) Nd(2) O(5) 117.6(5) -3_656 -1_556 n
Ca(2) Nd(2) O(5) 91.7(6) -3_656 -2_656 n
O(1) Nd(2) O(1) 68.67(16) 1_556 2_556 n
O(1) Nd(2) O(2) 68.73(12) 1_556 1_555 n
O(1) Nd(2) O(2) 104.18(23) 1_556 2_555 n
O(1) Nd(2) O(4) 134.24(22) 1_556 1_555 n
O(1) Nd(2) O(5) 95.3(5) 1_556 -1_556 n
O(1) Nd(2) O(5) 115.3(6) 1_556 -2_656 n
O(1) Nd(2) O(2) 104.18(23) 2_556 1_555 n
O(1) Nd(2) O(2) 68.73(12) 2_556 2_555 n
O(1) Nd(2) O(4) 134.24(22) 2_556 1_555 n
O(1) Nd(2) O(5) 115.3(6) 2_556 -1_556 n
O(1) Nd(2) O(5) 95.3(5) 2_556 -2_656 n
O(2) Nd(2) O(2) 65.19(24) 1_555 2_555 n
O(2) Nd(2) O(4) 67.12(29) 1_555 1_555 n
O(2) Nd(2) O(5) 128.3(6) 1_555 -1_556 n
O(2) Nd(2) O(5) 159.9(5) 1_555 -2_656 n
O(2) Nd(2) O(4) 67.12(29) 2_555 1_555 n
O(2) Nd(2) O(5) 159.9(5) 2_555 -1_556 n
O(2) Nd(2) O(5) 128.3(6) 2_555 -2_656 n
O(4) Nd(2) O(5) 102.5(6) 1_555 -1_556 n
O(4) Nd(2) O(5) 102.5(6) 1_555 -2_656 n
O(5) Nd(2) O(5) 34.5(11) -1_556 -2_656 n
Ba(1) Ca(2) Nd(1) 0.0 1_555 1_555 n
Ba(1) Ca(2) Ca(1) 0.0 1_555 1_555 n
Ba(1) Ca(2) Ba(2) 0.87(7) 1_555 1_555 n
Ba(1) Ca(2) Ba(2) 90.50(5) 1_555 -3_556 n
Ba(1) Ca(2) Ba(2) 89.26(5) 1_555 -3_557 n
Ba(1) Ca(2) Ba(2) 90.50(5) 1_555 -3_656 n
Ba(1) Ca(2) Ba(2) 89.26(5) 1_555 -3_657 n
Ba(1) Ca(2) Nd(2) 90.60(5) 1_555 -3_556 n
Ba(1) Ca(2) Nd(2) 90.60(5) 1_555 -3_656 n
Ba(1) Ca(2) Ca(2) 90.60(5) 1_555 -3_556 n
Ba(1) Ca(2) Ca(2) 90.60(5) 1_555 -3_656 n
Ba(1) Ca(2) Fe(1) 58.53(10) 1_555 1_555 n
Ba(1) Ca(2) O(1) 56.18(17) 1_555 1_556 n
Ba(1) Ca(2) O(1) 56.18(17) 1_555 2_556 n
Ba(1) Ca(2) O(2) 48.07(21) 1_555 1_555 n
Ba(1) Ca(2) O(2) 48.07(21) 1_555 2_555 n
Ba(1) Ca(2) O(4) 100.03(34) 1_555 1_555 n
Ba(1) Ca(2) O(4) 97.73(27) 1_555 -3_556 n
Ba(1) Ca(2) O(4) 97.73(27) 1_555 -3_656 n
Ba(1) Ca(2) O(5) 151.4(5) 1_555 -1_556 n
Ba(1) Ca(2) O(5) 151.4(5) 1_555 -2_656 n
Nd(1) Ca(2) Ca(1) 0.0 1_555 1_555 n
Nd(1) Ca(2) Ba(2) 0.87(7) 1_555 1_555 n
Nd(1) Ca(2) Ba(2) 90.50(5) 1_555 -3_556 n
Nd(1) Ca(2) Ba(2) 89.26(5) 1_555 -3_557 n
Nd(1) Ca(2) Ba(2) 90.50(5) 1_555 -3_656 n
Nd(1) Ca(2) Ba(2) 89.26(5) 1_555 -3_657 n
Nd(1) Ca(2) Nd(2) 90.60(5) 1_555 -3_556 n
Nd(1) Ca(2) Nd(2) 90.60(5) 1_555 -3_656 n
Nd(1) Ca(2) Ca(2) 90.60(5) 1_555 -3_556 n
Nd(1) Ca(2) Ca(2) 90.60(5) 1_555 -3_656 n
Nd(1) Ca(2) Fe(1) 58.53(10) 1_555 1_555 n
Nd(1) Ca(2) O(1) 56.18(17) 1_555 1_556 n
Nd(1) Ca(2) O(1) 56.18(17) 1_555 2_556 n
Nd(1) Ca(2) O(2) 48.07(21) 1_555 1_555 n
Nd(1) Ca(2) O(2) 48.07(21) 1_555 2_555 n
Nd(1) Ca(2) O(4) 100.03(34) 1_555 1_555 n
Nd(1) Ca(2) O(4) 97.73(27) 1_555 -3_556 n
Nd(1) Ca(2) O(4) 97.73(27) 1_555 -3_656 n
Nd(1) Ca(2) O(5) 151.4(5) 1_555 -1_556 n
Nd(1) Ca(2) O(5) 151.4(5) 1_555 -2_656 n
Ca(1) Ca(2) Ba(2) 0.87(7) 1_555 1_555 n
Ca(1) Ca(2) Ba(2) 90.50(5) 1_555 -3_556 n
Ca(1) Ca(2) Ba(2) 89.26(5) 1_555 -3_557 n
Ca(1) Ca(2) Ba(2) 90.50(5) 1_555 -3_656 n
Ca(1) Ca(2) Ba(2) 89.26(5) 1_555 -3_657 n
Ca(1) Ca(2) Nd(2) 90.60(5) 1_555 -3_556 n
Ca(1) Ca(2) Nd(2) 90.60(5) 1_555 -3_656 n
Ca(1) Ca(2) Ca(2) 90.60(5) 1_555 -3_556 n
Ca(1) Ca(2) Ca(2) 90.60(5) 1_555 -3_656 n
Ca(1) Ca(2) Fe(1) 58.53(10) 1_555 1_555 n
Ca(1) Ca(2) O(1) 56.18(17) 1_555 1_556 n
Ca(1) Ca(2) O(1) 56.18(17) 1_555 2_556 n
Ca(1) Ca(2) O(2) 48.07(21) 1_555 1_555 n
Ca(1) Ca(2) O(2) 48.07(21) 1_555 2_555 n
Ca(1) Ca(2) O(4) 100.03(34) 1_555 1_555 n
Ca(1) Ca(2) O(4) 97.73(27) 1_555 -3_556 n
Ca(1) Ca(2) O(4) 97.73(27) 1_555 -3_656 n
Ca(1) Ca(2) O(5) 151.4(5) 1_555 -1_556 n
Ca(1) Ca(2) O(5) 151.4(5) 1_555 -2_656 n
Ba(2) Ca(2) Ba(2) 89.9016 1_555 -3_556 n
Ba(2) Ca(2) Ba(2) 89.9068 1_555 -3_557 n
Ba(2) Ca(2) Ba(2) 89.9012(16) 1_555 -3_656 n
Ba(2) Ca(2) Ba(2) 89.907(5) 1_555 -3_657 n
Ba(2) Ca(2) Nd(2) 89.999(4) 1_555 -3_556 n
Ba(2) Ca(2) Nd(2) 90.0009 1_555 -3_656 n
Ba(2) Ca(2) Ca(2) 89.999(4) 1_555 -3_556 n
Ba(2) Ca(2) Ca(2) 90.0009 1_555 -3_656 n
Ba(2) Ca(2) Fe(1) 57.66(8) 1_555 1_555 n
Ba(2) Ca(2) O(1) 56.83(17) 1_555 1_556 n
Ba(2) Ca(2) O(1) 56.83(17) 1_555 2_556 n
Ba(2) Ca(2) O(2) 47.47(21) 1_555 1_555 n
Ba(2) Ca(2) O(2) 47.47(21) 1_555 2_555 n
Ba(2) Ca(2) O(4) 99.16(32) 1_555 1_555 n
Ba(2) Ca(2) O(4) 97.65(27) 1_555 -3_556 n
Ba(2) Ca(2) O(4) 97.65(27) 1_555 -3_656 n
Ba(2) Ca(2) O(5) 152.1(4) 1_555 -1_556 n
Ba(2) Ca(2) O(5) 152.1(4) 1_555 -2_656 n
Ba(2) Ca(2) Ba(2) 90.660(9) -3_556 -3_557 n
Ba(2) Ca(2) Ba(2) 93.94(12) -3_556 -3_656 n
Ba(2) Ca(2) Ba(2) 175.39(11) -3_556 -3_657 n
Ba(2) Ca(2) Nd(2) 0.0989 -3_556 -3_556 n
Ba(2) Ca(2) Nd(2) 93.94(12) -3_556 -3_656 n
Ba(2) Ca(2) Ca(2) 0.0989 -3_556 -3_556 n
Ba(2) Ca(2) Ca(2) 93.94(12) -3_556 -3_656 n
Ba(2) Ca(2) Fe(1) 54.73(7) -3_556 1_555 n
Ba(2) Ca(2) O(1) 90.498(7) -3_556 1_556 n
Ba(2) Ca(2) O(1) 146.45(17) -3_556 2_556 n
Ba(2) Ca(2) O(2) 42.43(21) -3_556 1_555 n
Ba(2) Ca(2) O(2) 92.84(8) -3_556 2_555 n
Ba(2) Ca(2) O(4) 47.67(8) -3_556 1_555 n
Ba(2) Ca(2) O(4) 38.21(19) -3_556 -3_556 n
Ba(2) Ca(2) O(4) 131.04(23) -3_556 -3_656 n
Ba(2) Ca(2) O(5) 91.8(6) -3_556 -1_556 n
Ba(2) Ca(2) O(5) 117.7(5) -3_556 -2_656 n
Ba(2) Ca(2) Ba(2) 175.39(11) -3_557 -3_656 n
Ba(2) Ca(2) Ba(2) 84.74(10) -3_557 -3_657 n
Ba(2) Ca(2) Nd(2) 90.660(9) -3_557 -3_556 n
Ba(2) Ca(2) Nd(2) 175.40(11) -3_557 -3_656 n
Ba(2) Ca(2) Ca(2) 90.660(9) -3_557 -3_556 n
Ba(2) Ca(2) Ca(2) 175.40(11) -3_557 -3_656 n
Ba(2) Ca(2) Fe(1) 128.56(4) -3_557 1_555 n
Ba(2) Ca(2) O(1) 33.08(17) -3_557 1_556 n
Ba(2) Ca(2) O(1) 85.55(9) -3_557 2_556 n
Ba(2) Ca(2) O(2) 90.425(7) -3_557 1_555 n
Ba(2) Ca(2) O(2) 137.18(21) -3_557 2_555 n
Ba(2) Ca(2) O(4) 136.86(7) -3_557 1_555 n
Ba(2) Ca(2) O(4) 53.53(20) -3_557 -3_556 n
Ba(2) Ca(2) O(4) 137.33(22) -3_557 -3_656 n
Ba(2) Ca(2) O(5) 62.3(5) -3_557 -1_556 n
Ba(2) Ca(2) O(5) 86.3(6) -3_557 -2_656 n
Ba(2) Ca(2) Ba(2) 90.660(9) -3_656 -3_657 n
Ba(2) Ca(2) Nd(2) 93.94(12) -3_656 -3_556 n
Ba(2) Ca(2) Nd(2) 0.0989 -3_656 -3_656 n
Ba(2) Ca(2) Ca(2) 93.94(12) -3_656 -3_556 n
Ba(2) Ca(2) Ca(2) 0.0989 -3_656 -3_656 n
Ba(2) Ca(2) Fe(1) 54.73(7) -3_656 1_555 n
Ba(2) Ca(2) O(1) 146.45(17) -3_656 1_556 n
Ba(2) Ca(2) O(1) 90.498(7) -3_656 2_556 n
Ba(2) Ca(2) O(2) 92.84(8) -3_656 1_555 n
Ba(2) Ca(2) O(2) 42.43(21) -3_656 2_555 n
Ba(2) Ca(2) O(4) 47.67(8) -3_656 1_555 n
Ba(2) Ca(2) O(4) 131.04(23) -3_656 -3_556 n
Ba(2) Ca(2) O(4) 38.21(19) -3_656 -3_656 n
Ba(2) Ca(2) O(5) 117.7(5) -3_656 -1_556 n
Ba(2) Ca(2) O(5) 91.8(6) -3_656 -2_656 n
Ba(2) Ca(2) Nd(2) 175.40(11) -3_657 -3_556 n
Ba(2) Ca(2) Nd(2) 90.660(9) -3_657 -3_656 n
Ba(2) Ca(2) Ca(2) 175.40(11) -3_657 -3_556 n
Ba(2) Ca(2) Ca(2) 90.660(9) -3_657 -3_656 n
Ba(2) Ca(2) Fe(1) 128.56(4) -3_657 1_555 n
Ba(2) Ca(2) O(1) 85.55(9) -3_657 1_556 n
Ba(2) Ca(2) O(1) 33.08(17) -3_657 2_556 n
Ba(2) Ca(2) O(2) 137.18(21) -3_657 1_555 n
Ba(2) Ca(2) O(2) 90.425(7) -3_657 2_555 n
Ba(2) Ca(2) O(4) 136.86(7) -3_657 1_555 n
Ba(2) Ca(2) O(4) 137.33(22) -3_657 -3_556 n
Ba(2) Ca(2) O(4) 53.53(20) -3_657 -3_656 n
Ba(2) Ca(2) O(5) 86.3(6) -3_657 -1_556 n
Ba(2) Ca(2) O(5) 62.3(5) -3_657 -2_656 n
Nd(2) Ca(2) Nd(2) 93.94(12) -3_556 -3_656 n
Nd(2) Ca(2) Ca(2) 0.0 -3_556 -3_556 n
Nd(2) Ca(2) Ca(2) 93.94(12) -3_556 -3_656 n
Nd(2) Ca(2) Fe(1) 54.79(7) -3_556 1_555 n
Nd(2) Ca(2) O(1) 90.553(7) -3_556 1_556 n
Nd(2) Ca(2) O(1) 146.55(17) -3_556 2_556 n
Nd(2) Ca(2) O(2) 42.53(21) -3_556 1_555 n
Nd(2) Ca(2) O(2) 92.90(8) -3_556 2_555 n
Nd(2) Ca(2) O(4) 47.65(8) -3_556 1_555 n
Nd(2) Ca(2) O(4) 38.19(19) -3_556 -3_556 n
Nd(2) Ca(2) O(4) 131.02(23) -3_556 -3_656 n
Nd(2) Ca(2) O(5) 91.7(6) -3_556 -1_556 n
Nd(2) Ca(2) O(5) 117.6(5) -3_556 -2_656 n
Nd(2) Ca(2) Ca(2) 93.94(12) -3_656 -3_556 n
Nd(2) Ca(2) Ca(2) 0.0 -3_656 -3_656 n
Nd(2) Ca(2) Fe(1) 54.79(7) -3_656 1_555 n
Nd(2) Ca(2) O(1) 146.55(17) -3_656 1_556 n
Nd(2) Ca(2) O(1) 90.553(7) -3_656 2_556 n
Nd(2) Ca(2) O(2) 92.90(8) -3_656 1_555 n
Nd(2) Ca(2) O(2) 42.53(21) -3_656 2_555 n
Nd(2) Ca(2) O(4) 47.65(8) -3_656 1_555 n
Nd(2) Ca(2) O(4) 131.02(23) -3_656 -3_556 n
Nd(2) Ca(2) O(4) 38.19(19) -3_656 -3_656 n
Nd(2) Ca(2) O(5) 117.6(5) -3_656 -1_556 n
Nd(2) Ca(2) O(5) 91.7(6) -3_656 -2_656 n
Ca(2) Ca(2) Ca(2) 93.94(12) -3_556 -3_656 n
Ca(2) Ca(2) Fe(1) 54.79(7) -3_556 1_555 n
Ca(2) Ca(2) O(1) 90.553(7) -3_556 1_556 n
Ca(2) Ca(2) O(1) 146.55(17) -3_556 2_556 n
Ca(2) Ca(2) O(2) 42.53(21) -3_556 1_555 n
Ca(2) Ca(2) O(2) 92.90(8) -3_556 2_555 n
Ca(2) Ca(2) O(4) 47.65(8) -3_556 1_555 n
Ca(2) Ca(2) O(4) 38.19(19) -3_556 -3_556 n
Ca(2) Ca(2) O(4) 131.02(23) -3_556 -3_656 n
Ca(2) Ca(2) O(5) 91.7(6) -3_556 -1_556 n
Ca(2) Ca(2) O(5) 117.6(5) -3_556 -2_656 n
Ca(2) Ca(2) Fe(1) 54.79(7) -3_656 1_555 n
Ca(2) Ca(2) O(1) 146.55(17) -3_656 1_556 n
Ca(2) Ca(2) O(1) 90.553(7) -3_656 2_556 n
Ca(2) Ca(2) O(2) 92.90(8) -3_656 1_555 n
Ca(2) Ca(2) O(2) 42.53(21) -3_656 2_555 n
Ca(2) Ca(2) O(4) 47.65(8) -3_656 1_555 n
Ca(2) Ca(2) O(4) 131.02(23) -3_656 -3_556 n
Ca(2) Ca(2) O(4) 38.19(19) -3_656 -3_656 n
Ca(2) Ca(2) O(5) 117.6(5) -3_656 -1_556 n
Ca(2) Ca(2) O(5) 91.7(6) -3_656 -2_656 n
Fe(1) Ca(2) O(1) 103.28(16) 1_555 1_556 n
Fe(1) Ca(2) O(1) 103.28(16) 1_555 2_556 n
Fe(1) Ca(2) O(2) 38.14(4) 1_555 1_555 n
Fe(1) Ca(2) O(2) 38.14(4) 1_555 2_555 n
Fe(1) Ca(2) O(4) 41.50(34) 1_555 1_555 n
Fe(1) Ca(2) O(4) 89.48(21) 1_555 -3_556 n
Fe(1) Ca(2) O(4) 89.48(21) 1_555 -3_656 n
Fe(1) Ca(2) O(5) 141.1(5) 1_555 -1_556 n
Fe(1) Ca(2) O(5) 141.1(5) 1_555 -2_656 n
O(1) Ca(2) O(1) 68.67(16) 1_556 2_556 n
O(1) Ca(2) O(2) 68.73(12) 1_556 1_555 n
O(1) Ca(2) O(2) 104.18(23) 1_556 2_555 n
O(1) Ca(2) O(4) 134.24(22) 1_556 1_555 n
O(1) Ca(2) O(4) 64.86(26) 1_556 -3_556 n
O(1) Ca(2) O(4) 133.48(25) 1_556 -3_656 n
O(1) Ca(2) O(5) 95.3(5) 1_556 -1_556 n
O(1) Ca(2) O(5) 115.3(6) 1_556 -2_656 n
O(1) Ca(2) O(2) 104.18(23) 2_556 1_555 n
O(1) Ca(2) O(2) 68.73(12) 2_556 2_555 n
O(1) Ca(2) O(4) 134.24(22) 2_556 1_555 n
O(1) Ca(2) O(4) 133.48(25) 2_556 -3_556 n
O(1) Ca(2) O(4) 64.86(26) 2_556 -3_656 n
O(1) Ca(2) O(5) 115.3(6) 2_556 -1_556 n
O(1) Ca(2) O(5) 95.3(5) 2_556 -2_656 n
O(2) Ca(2) O(2) 65.19(24) 1_555 2_555 n
O(2) Ca(2) O(4) 67.12(29) 1_555 1_555 n
O(2) Ca(2) O(4) 60.71(27) 1_555 -3_556 n
O(2) Ca(2) O(4) 125.00(26) 1_555 -3_656 n
O(2) Ca(2) O(5) 128.3(6) 1_555 -1_556 n
O(2) Ca(2) O(5) 159.9(5) 1_555 -2_656 n
O(2) Ca(2) O(4) 67.12(29) 2_555 1_555 n
O(2) Ca(2) O(4) 125.00(26) 2_555 -3_556 n
O(2) Ca(2) O(4) 60.71(27) 2_555 -3_656 n
O(2) Ca(2) O(5) 159.9(5) 2_555 -1_556 n
O(2) Ca(2) O(5) 128.3(6) 2_555 -2_656 n
O(4) Ca(2) O(4) 83.40(22) 1_555 -3_556 n
O(4) Ca(2) O(4) 83.40(22) 1_555 -3_656 n
O(4) Ca(2) O(5) 102.5(6) 1_555 -1_556 n
O(4) Ca(2) O(5) 102.5(6) 1_555 -2_656 n
O(4) Ca(2) O(4) 161.2(5) -3_556 -3_656 n
O(4) Ca(2) O(5) 67.9(6) -3_556 -1_556 n
O(4) Ca(2) O(5) 102.1(6) -3_556 -2_656 n
O(4) Ca(2) O(5) 102.1(6) -3_656 -1_556 n
O(4) Ca(2) O(5) 67.9(6) -3_656 -2_656 n
O(5) Ca(2) O(5) 34.5(11) -1_556 -2_656 n
Ba(1) Fe(1) Ba(1) 109.38(9) 1_554 1_555 n
Ba(1) Fe(1) Ba(1) 71.73(8) 1_554 -1_566 n
Ba(1) Fe(1) Ba(1) 71.73(8) 1_554 -1_666 n
Ba(1) Fe(1) Ba(2) 66.00(11) 1_554 1_554 n
Ba(1) Fe(1) Ba(2) 177.12(15) 1_554 1_555 n
Ba(1) Fe(1) Ba(2) 109.97(10) 1_554 -3_556 n
Ba(1) Fe(1) Ba(2) 109.97(10) 1_554 -3_656 n
Ba(1) Fe(1) Ca(2) 177.21(15) 1_554 1_555 n
Ba(1) Fe(1) O(1) 63.19(23) 1_554 1_555 n
Ba(1) Fe(1) O(1) 63.19(23) 1_554 2_555 n
Ba(1) Fe(1) O(2) 126.04(27) 1_554 1_555 n
Ba(1) Fe(1) O(2) 126.04(27) 1_554 2_555 n
Ba(1) Fe(1) O(3) 49.3(4) 1_554 1_555 n
Ba(1) Fe(1) O(4) 136.32(32) 1_554 1_555 n
Ba(1) Fe(1) Ba(1) 68.84(8) 1_555 -1_566 n
Ba(1) Fe(1) Ba(1) 68.84(8) 1_555 -1_666 n
Ba(1) Fe(1) Ba(2) 175.38(14) 1_555 1_554 n
Ba(1) Fe(1) Ba(2) 67.73(12) 1_555 1_555 n
Ba(1) Fe(1) Ba(2) 105.62(10) 1_555 -3_556 n
Ba(1) Fe(1) Ba(2) 105.62(10) 1_555 -3_656 n
Ba(1) Fe(1) Ca(2) 67.83(12) 1_555 1_555 n
Ba(1) Fe(1) O(1) 132.44(17) 1_555 1_555 n
Ba(1) Fe(1) O(1) 132.44(17) 1_555 2_555 n
Ba(1) Fe(1) O(2) 53.91(29) 1_555 1_555 n
Ba(1) Fe(1) O(2) 53.91(29) 1_555 2_555 n
Ba(1) Fe(1) O(3) 60.1(4) 1_555 1_555 n
Ba(1) Fe(1) O(4) 114.29(31) 1_555 1_555 n
Ba(1) Fe(1) Ba(1) 108.52(9) -1_566 -1_666 n
Ba(1) Fe(1) Ba(2) 108.83(10) -1_566 1_554 n
Ba(1) Fe(1) Ba(2) 106.75(10) -1_566 1_555 n
Ba(1) Fe(1) Ba(2) 67.587(22) -1_566 -3_556 n
Ba(1) Fe(1) Ba(2) 174.35(13) -1_566 -3_656 n
Ba(1) Fe(1) Ca(2) 106.80(10) -1_566 1_555 n
Ba(1) Fe(1) O(1) 64.33(19) -1_566 1_555 n
Ba(1) Fe(1) O(1) 134.36(24) -1_566 2_555 n
Ba(1) Fe(1) O(2) 54.31(27) -1_566 1_555 n
Ba(1) Fe(1) O(2) 122.74(31) -1_566 2_555 n
Ba(1) Fe(1) O(3) 54.68(6) -1_566 1_555 n
Ba(1) Fe(1) O(4) 124.54(7) -1_566 1_555 n
Ba(1) Fe(1) Ba(2) 108.83(10) -1_666 1_554 n
Ba(1) Fe(1) Ba(2) 106.75(10) -1_666 1_555 n
Ba(1) Fe(1) Ba(2) 174.35(13) -1_666 -3_556 n
Ba(1) Fe(1) Ba(2) 67.587(22) -1_666 -3_656 n
Ba(1) Fe(1) Ca(2) 106.80(10) -1_666 1_555 n
Ba(1) Fe(1) O(1) 134.36(24) -1_666 1_555 n
Ba(1) Fe(1) O(1) 64.33(19) -1_666 2_555 n
Ba(1) Fe(1) O(2) 122.74(31) -1_666 1_555 n
Ba(1) Fe(1) O(2) 54.31(27) -1_666 2_555 n
Ba(1) Fe(1) O(3) 54.68(6) -1_666 1_555 n
Ba(1) Fe(1) O(4) 124.54(7) -1_666 1_555 n
Ba(2) Fe(1) Ba(2) 116.89(10) 1_554 1_555 n
Ba(2) Fe(1) Ba(2) 76.61(8) 1_554 -3_556 n
Ba(2) Fe(1) Ba(2) 76.61(8) 1_554 -3_656 n
Ba(2) Fe(1) Ca(2) 116.79(10) 1_554 1_555 n
Ba(2) Fe(1) O(1) 46.21(15) 1_554 1_555 n
Ba(2) Fe(1) O(1) 46.21(15) 1_554 2_555 n
Ba(2) Fe(1) O(2) 128.37(26) 1_554 1_555 n
Ba(2) Fe(1) O(2) 128.37(26) 1_554 2_555 n
Ba(2) Fe(1) O(3) 115.3(5) 1_554 1_555 n
Ba(2) Fe(1) O(4) 70.33(27) 1_554 1_555 n
Ba(2) Fe(1) Ba(2) 71.30(8) 1_555 -3_556 n
Ba(2) Fe(1) Ba(2) 71.30(8) 1_555 -3_656 n
Ba(2) Fe(1) Ca(2) 0.0969 1_555 1_555 n
Ba(2) Fe(1) O(1) 118.59(21) 1_555 1_555 n
Ba(2) Fe(1) O(1) 118.59(21) 1_555 2_555 n
Ba(2) Fe(1) O(2) 52.51(26) 1_555 1_555 n
Ba(2) Fe(1) O(2) 52.51(26) 1_555 2_555 n
Ba(2) Fe(1) O(3) 127.8(5) 1_555 1_555 n
Ba(2) Fe(1) O(4) 46.56(26) 1_555 1_555 n
Ba(2) Fe(1) Ba(2) 115.96(10) -3_556 -3_656 n
Ba(2) Fe(1) Ca(2) 71.25(8) -3_556 1_555 n
Ba(2) Fe(1) O(1) 48.45(14) -3_556 1_555 n
Ba(2) Fe(1) O(1) 121.31(22) -3_556 2_555 n
Ba(2) Fe(1) O(2) 51.77(25) -3_556 1_555 n
Ba(2) Fe(1) O(2) 123.75(27) -3_556 2_555 n
Ba(2) Fe(1) O(3) 122.02(5) -3_556 1_555 n
Ba(2) Fe(1) O(4) 58.19(5) -3_556 1_555 n
Ba(2) Fe(1) Ca(2) 71.25(8) -3_656 1_555 n
Ba(2) Fe(1) O(1) 121.31(22) -3_656 1_555 n
Ba(2) Fe(1) O(1) 48.45(14) -3_656 2_555 n
Ba(2) Fe(1) O(2) 123.75(27) -3_656 1_555 n
Ba(2) Fe(1) O(2) 51.77(25) -3_656 2_555 n
Ba(2) Fe(1) O(3) 122.02(5) -3_656 1_555 n
Ba(2) Fe(1) O(4) 58.19(5) -3_656 1_555 n
Ca(2) Fe(1) O(1) 118.53(21) 1_555 1_555 n
Ca(2) Fe(1) O(1) 118.53(21) 1_555 2_555 n
Ca(2) Fe(1) O(2) 52.56(26) 1_555 1_555 n
Ca(2) Fe(1) O(2) 52.56(26) 1_555 2_555 n
Ca(2) Fe(1) O(3) 127.9(5) 1_555 1_555 n
Ca(2) Fe(1) O(4) 46.46(26) 1_555 1_555 n
O(1) Fe(1) O(1) 88.47(21) 1_555 2_555 n
O(1) Fe(1) O(2) 90.84(7) 1_555 1_555 n
O(1) Fe(1) O(2) 168.8(4) 1_555 2_555 n
O(1) Fe(1) O(3) 97.4(4) 1_555 1_555 n
O(1) Fe(1) O(4) 86.66(31) 1_555 1_555 n
O(1) Fe(1) O(2) 168.8(4) 2_555 1_555 n
O(1) Fe(1) O(2) 90.84(7) 2_555 2_555 n
O(1) Fe(1) O(3) 97.4(4) 2_555 1_555 n
O(1) Fe(1) O(4) 86.66(31) 2_555 1_555 n
O(2) Fe(1) O(2) 87.66(20) 1_555 2_555 n
O(2) Fe(1) O(3) 93.8(5) 1_555 1_555 n
O(2) Fe(1) O(4) 82.1(4) 1_555 1_555 n
O(2) Fe(1) O(3) 93.8(5) 2_555 1_555 n
O(2) Fe(1) O(4) 82.1(4) 2_555 1_555 n
O(3) Fe(1) O(4) 174.3(6) 1_555 1_555 n
Ba(2) Fe(2) Ba(2) 80.20(17) 1_554 3_554 n
Ba(2) Fe(2) Ba(2) 125.83(35) 1_554 -1_656 n
Ba(2) Fe(2) Ba(2) 75.98(14) 1_554 -3_656 n
Ba(2) Fe(2) Fe(2) 85.58(22) 1_554 2_555 n
Ba(2) Fe(2) O(4) 72.77(35) 1_554 1_555 n
Ba(2) Fe(2) O(4) 151.1(4) 1_554 3_555 n
Ba(2) Fe(2) O(5) 85.4(6) 1_554 2_555 n
Ba(2) Fe(2) O(5) 45.95(32) 1_554 -1_555 n
Ba(2) Fe(2) O(5) 44.55(34) 1_554 -2_655 n
Ba(2) Fe(2) Ba(2) 75.98(14) 3_554 -1_656 n
Ba(2) Fe(2) Ba(2) 125.83(35) 3_554 -3_656 n
Ba(2) Fe(2) Fe(2) 85.58(22) 3_554 2_555 n
Ba(2) Fe(2) O(4) 151.1(4) 3_554 1_555 n
Ba(2) Fe(2) O(4) 72.77(35) 3_554 3_555 n
Ba(2) Fe(2) O(5) 85.4(6) 3_554 2_555 n
Ba(2) Fe(2) O(5) 45.95(32) 3_554 -1_555 n
Ba(2) Fe(2) O(5) 44.55(34) 3_554 -2_655 n
Ba(2) Fe(2) Ba(2) 79.96(28) -1_656 -3_656 n
Ba(2) Fe(2) Fe(2) 138.73(15) -1_656 2_555 n
Ba(2) Fe(2) O(4) 128.7(5) -1_656 1_555 n
Ba(2) Fe(2) O(4) 57.06(24) -1_656 3_555 n
Ba(2) Fe(2) O(5) 45.17(34) -1_656 2_555 n
Ba(2) Fe(2) O(5) 120.6(5) -1_656 -1_555 n
Ba(2) Fe(2) O(5) 86.7(7) -1_656 -2_655 n
Ba(2) Fe(2) Fe(2) 138.73(15) -3_656 2_555 n
Ba(2) Fe(2) O(4) 57.06(24) -3_656 1_555 n
Ba(2) Fe(2) O(4) 128.7(5) -3_656 3_555 n
Ba(2) Fe(2) O(5) 45.17(34) -3_656 2_555 n
Ba(2) Fe(2) O(5) 120.6(5) -3_656 -1_555 n
Ba(2) Fe(2) O(5) 86.7(7) -3_656 -2_655 n
Fe(2) Fe(2) O(4) 82.4(4) 2_555 1_555 n
Fe(2) Fe(2) O(4) 82.4(4) 2_555 3_555 n
Fe(2) Fe(2) O(5) 168.2(7) 2_555 2_555 n
Fe(2) Fe(2) O(5) 59.6(8) 2_555 -1_555 n
Fe(2) Fe(2) O(5) 105.5(9) 2_555 -2_655 n
O(4) Fe(2) O(4) 130.9(8) 1_555 3_555 n
O(4) Fe(2) O(5) 102.1(5) 1_555 2_555 n
O(4) Fe(2) O(5) 105.8(5) 1_555 -1_555 n
O(4) Fe(2) O(5) 114.5(4) 1_555 -2_655 n
O(4) Fe(2) O(5) 102.1(5) 3_555 2_555 n
O(4) Fe(2) O(5) 105.8(5) 3_555 -1_555 n
O(4) Fe(2) O(5) 114.5(4) 3_555 -2_655 n
O(5) Fe(2) O(5) 108.6(8) 2_555 -1_555 n
O(5) Fe(2) O(5) 62.6(13) 2_555 -2_655 n
O(5) Fe(2) O(5) 45.9(15) -1_555 -2_655 n
Ba(1) O(1) Ba(1) 80.47(22) 1_554 -1_566 n
Ba(1) O(1) Ba(2) 82.82(8) 1_554 1_554 n
Ba(1) O(1) Ba(2) 163.26(28) 1_554 -3_556 n
Ba(1) O(1) Nd(2) 82.94(8) 1_554 1_554 n
Ba(1) O(1) Nd(2) 163.39(28) 1_554 -3_556 n
Ba(1) O(1) Ca(2) 82.94(8) 1_554 1_554 n
Ba(1) O(1) Ca(2) 163.39(28) 1_554 -3_556 n
Ba(1) O(1) Fe(1) 82.17(24) 1_554 1_555 n
Ba(1) O(1) Fe(1) 80.64(21) 1_554 -3_555 n
Ba(1) O(1) Ba(2) 163.26(28) -1_566 1_554 n
Ba(1) O(1) Ba(2) 82.82(8) -1_566 -3_556 n
Ba(1) O(1) Nd(2) 163.39(28) -1_566 1_554 n
Ba(1) O(1) Nd(2) 82.94(8) -1_566 -3_556 n
Ba(1) O(1) Ca(2) 163.39(28) -1_566 1_554 n
Ba(1) O(1) Ca(2) 82.94(8) -1_566 -3_556 n
Ba(1) O(1) Fe(1) 80.64(21) -1_566 1_555 n
Ba(1) O(1) Fe(1) 82.17(24) -1_566 -3_555 n
Ba(2) O(1) Ba(2) 113.91(35) 1_554 -3_556 n
Ba(2) O(1) Nd(2) 0.1282 1_554 1_554 n
Ba(2) O(1) Nd(2) 113.78(35) 1_554 -3_556 n
Ba(2) O(1) Ca(2) 0.1282 1_554 1_554 n
Ba(2) O(1) Ca(2) 113.78(35) 1_554 -3_556 n
Ba(2) O(1) Fe(1) 98.02(14) 1_554 1_555 n
Ba(2) O(1) Fe(1) 94.24(17) 1_554 -3_555 n
Ba(2) O(1) Nd(2) 113.78(35) -3_556 1_554 n
Ba(2) O(1) Nd(2) 0.1282 -3_556 -3_556 n
Ba(2) O(1) Ca(2) 113.78(35) -3_556 1_554 n
Ba(2) O(1) Ca(2) 0.1282 -3_556 -3_556 n
Ba(2) O(1) Fe(1) 94.24(17) -3_556 1_555 n
Ba(2) O(1) Fe(1) 98.02(14) -3_556 -3_555 n
Nd(2) O(1) Nd(2) 113.65(35) 1_554 -3_556 n
Nd(2) O(1) Ca(2) 0.0 1_554 1_554 n
Nd(2) O(1) Ca(2) 113.65(35) 1_554 -3_556 n
Nd(2) O(1) Fe(1) 98.04(14) 1_554 1_555 n
Nd(2) O(1) Fe(1) 94.26(17) 1_554 -3_555 n
Nd(2) O(1) Ca(2) 113.65(35) -3_556 1_554 n
Nd(2) O(1) Ca(2) 0.0 -3_556 -3_556 n
Nd(2) O(1) Fe(1) 94.26(17) -3_556 1_555 n
Nd(2) O(1) Fe(1) 98.04(14) -3_556 -3_555 n
Ca(2) O(1) Ca(2) 113.65(35) 1_554 -3_556 n
Ca(2) O(1) Fe(1) 98.04(14) 1_554 1_555 n
Ca(2) O(1) Fe(1) 94.26(17) 1_554 -3_555 n
Ca(2) O(1) Fe(1) 94.26(17) -3_556 1_555 n
Ca(2) O(1) Fe(1) 98.04(14) -3_556 -3_555 n
Fe(1) O(1) Fe(1) 157.4(5) 1_555 -3_555 n
Ba(1) O(2) Ba(1) 88.5(4) 1_555 -1_566 n
Ba(1) O(2) Ca(1) 0.0 1_555 1_555 n
Ba(1) O(2) Ca(1) 88.5(4) 1_555 -1_566 n
Ba(1) O(2) Ba(2) 88.18(5) 1_555 1_555 n
Ba(1) O(2) Ba(2) 176.6(4) 1_555 -3_556 n
Ba(1) O(2) Nd(2) 88.29(5) 1_555 1_555 n
Ba(1) O(2) Nd(2) 176.7(4) 1_555 -3_556 n
Ba(1) O(2) Ca(2) 88.29(5) 1_555 1_555 n
Ba(1) O(2) Ca(2) 176.7(4) 1_555 -3_556 n
Ba(1) O(2) Fe(1) 90.42(29) 1_555 1_555 n
Ba(1) O(2) Fe(1) 89.81(28) 1_555 -3_556 n
Ba(1) O(2) Ca(1) 88.5(4) -1_566 1_555 n
Ba(1) O(2) Ca(1) 0.0 -1_566 -1_566 n
Ba(1) O(2) Ba(2) 176.6(4) -1_566 1_555 n
Ba(1) O(2) Ba(2) 88.18(5) -1_566 -3_556 n
Ba(1) O(2) Nd(2) 176.7(4) -1_566 1_555 n
Ba(1) O(2) Nd(2) 88.29(5) -1_566 -3_556 n
Ba(1) O(2) Ca(2) 176.7(4) -1_566 1_555 n
Ba(1) O(2) Ca(2) 88.29(5) -1_566 -3_556 n
Ba(1) O(2) Fe(1) 89.81(28) -1_566 1_555 n
Ba(1) O(2) Fe(1) 90.42(29) -1_566 -3_556 n
Ca(1) O(2) Ca(1) 88.5(4) 1_555 -1_566 n
Ca(1) O(2) Ba(2) 88.18(5) 1_555 1_555 n
Ca(1) O(2) Ba(2) 176.6(4) 1_555 -3_556 n
Ca(1) O(2) Nd(2) 88.29(5) 1_555 1_555 n
Ca(1) O(2) Nd(2) 176.7(4) 1_555 -3_556 n
Ca(1) O(2) Ca(2) 88.29(5) 1_555 1_555 n
Ca(1) O(2) Ca(2) 176.7(4) 1_555 -3_556 n
Ca(1) O(2) Fe(1) 90.42(29) 1_555 1_555 n
Ca(1) O(2) Fe(1) 89.81(28) 1_555 -3_556 n
Ca(1) O(2) Ba(2) 176.6(4) -1_566 1_555 n
Ca(1) O(2) Ba(2) 88.18(5) -1_566 -3_556 n
Ca(1) O(2) Nd(2) 176.7(4) -1_566 1_555 n
Ca(1) O(2) Nd(2) 88.29(5) -1_566 -3_556 n
Ca(1) O(2) Ca(2) 176.7(4) -1_566 1_555 n
Ca(1) O(2) Ca(2) 88.29(5) -1_566 -3_556 n
Ca(1) O(2) Fe(1) 89.81(28) -1_566 1_555 n
Ca(1) O(2) Fe(1) 90.42(29) -1_566 -3_556 n
Ba(2) O(2) Ba(2) 95.2(4) 1_555 -3_556 n
Ba(2) O(2) Nd(2) 0.1084 1_555 1_555 n
Ba(2) O(2) Nd(2) 95.0(4) 1_555 -3_556 n
Ba(2) O(2) Ca(2) 0.1084 1_555 1_555 n
Ba(2) O(2) Ca(2) 95.0(4) 1_555 -3_556 n
Ba(2) O(2) Fe(1) 89.30(27) 1_555 1_555 n
Ba(2) O(2) Fe(1) 90.48(27) 1_555 -3_556 n
Ba(2) O(2) Nd(2) 95.0(4) -3_556 1_555 n
Ba(2) O(2) Nd(2) 0.1084 -3_556 -3_556 n
Ba(2) O(2) Ca(2) 95.0(4) -3_556 1_555 n
Ba(2) O(2) Ca(2) 0.1084 -3_556 -3_556 n
Ba(2) O(2) Fe(1) 90.48(27) -3_556 1_555 n
Ba(2) O(2) Fe(1) 89.30(27) -3_556 -3_556 n
Nd(2) O(2) Nd(2) 94.9(4) 1_555 -3_556 n
Nd(2) O(2) Ca(2) 0.0 1_555 1_555 n
Nd(2) O(2) Ca(2) 94.9(4) 1_555 -3_556 n
Nd(2) O(2) Fe(1) 89.30(27) 1_555 1_555 n
Nd(2) O(2) Fe(1) 90.48(28) 1_555 -3_556 n
Nd(2) O(2) Ca(2) 94.9(4) -3_556 1_555 n
Nd(2) O(2) Ca(2) 0.0 -3_556 -3_556 n
Nd(2) O(2) Fe(1) 90.48(28) -3_556 1_555 n
Nd(2) O(2) Fe(1) 89.30(27) -3_556 -3_556 n
Ca(2) O(2) Ca(2) 94.9(4) 1_555 -3_556 n
Ca(2) O(2) Fe(1) 89.30(27) 1_555 1_555 n
Ca(2) O(2) Fe(1) 90.48(28) 1_555 -3_556 n
Ca(2) O(2) Fe(1) 90.48(28) -3_556 1_555 n
Ca(2) O(2) Fe(1) 89.30(27) -3_556 -3_556 n
Fe(1) O(2) Fe(1) 179.671(4) 1_555 -3_556 n
Ba(1) O(3) Ba(1) 180.0 1_554 1_555 n
Ba(1) O(3) Ba(1) 95.90(33) 1_554 -1_566 n
Ba(1) O(3) Ba(1) 95.90(33) 1_554 -1_666 n
Ba(1) O(3) Nd(1) 0.0 1_554 1_554 n
Ba(1) O(3) Ca(1) 0.0 1_554 1_554 n
Ba(1) O(3) Ca(1) 95.90(33) 1_554 -1_566 n
Ba(1) O(3) Ca(1) 95.90(33) 1_554 -1_666 n
Ba(1) O(3) Fe(1) 95.5(5) 1_554 1_555 n
Ba(1) O(3) Fe(1) 95.5(5) 1_554 3_565 n
Ba(1) O(3) Ba(1) 84.10(33) 1_555 -1_566 n
Ba(1) O(3) Ba(1) 84.10(33) 1_555 -1_666 n
Ba(1) O(3) Nd(1) 180.0 1_555 1_554 n
Ba(1) O(3) Ca(1) 180.0 1_555 1_554 n
Ba(1) O(3) Ca(1) 84.10(33) 1_555 -1_566 n
Ba(1) O(3) Ca(1) 84.10(33) 1_555 -1_666 n
Ba(1) O(3) Fe(1) 84.5(5) 1_555 1_555 n
Ba(1) O(3) Fe(1) 84.5(5) 1_555 3_565 n
Ba(1) O(3) Ba(1) 168.2(7) -1_566 -1_666 n
Ba(1) O(3) Nd(1) 95.90(33) -1_566 1_554 n
Ba(1) O(3) Ca(1) 95.90(33) -1_566 1_554 n
Ba(1) O(3) Ca(1) 0.0 -1_566 -1_566 n
Ba(1) O(3) Ca(1) 168.2(7) -1_566 -1_666 n
Ba(1) O(3) Fe(1) 89.43(8) -1_566 1_555 n
Ba(1) O(3) Fe(1) 89.43(8) -1_566 3_565 n
Ba(1) O(3) Nd(1) 95.90(33) -1_666 1_554 n
Ba(1) O(3) Ca(1) 95.90(33) -1_666 1_554 n
Ba(1) O(3) Ca(1) 168.2(7) -1_666 -1_566 n
Ba(1) O(3) Ca(1) 0.0 -1_666 -1_666 n
Ba(1) O(3) Fe(1) 89.43(8) -1_666 1_555 n
Ba(1) O(3) Fe(1) 89.43(8) -1_666 3_565 n
Nd(1) O(3) Ca(1) 0.0 1_554 1_554 n
Nd(1) O(3) Ca(1) 95.90(33) 1_554 -1_566 n
Nd(1) O(3) Ca(1) 95.90(33) 1_554 -1_666 n
Nd(1) O(3) Fe(1) 95.5(5) 1_554 1_555 n
Nd(1) O(3) Fe(1) 95.5(5) 1_554 3_565 n
Ca(1) O(3) Ca(1) 95.90(33) 1_554 -1_566 n
Ca(1) O(3) Ca(1) 95.90(33) 1_554 -1_666 n
Ca(1) O(3) Fe(1) 95.5(5) 1_554 1_555 n
Ca(1) O(3) Fe(1) 95.5(5) 1_554 3_565 n
Ca(1) O(3) Ca(1) 168.2(7) -1_566 -1_666 n
Ca(1) O(3) Fe(1) 89.43(8) -1_566 1_555 n
Ca(1) O(3) Fe(1) 89.43(8) -1_566 3_565 n
Ca(1) O(3) Fe(1) 89.43(8) -1_666 1_555 n
Ca(1) O(3) Fe(1) 89.43(8) -1_666 3_565 n
Fe(1) O(3) Fe(1) 168.9(9) 1_555 3_565 n
Ba(2) O(4) Ba(2) 94.12(21) 1_555 -3_556 n
Ba(2) O(4) Ba(2) 94.12(21) 1_555 -3_656 n
Ba(2) O(4) Nd(2) 0.157 1_555 1_555 n
Ba(2) O(4) Ca(2) 0.157 1_555 1_555 n
Ba(2) O(4) Ca(2) 94.14(21) 1_555 -3_556 n
Ba(2) O(4) Ca(2) 94.14(21) 1_555 -3_656 n
Ba(2) O(4) Fe(1) 91.9(4) 1_555 1_555 n
Ba(2) O(4) Fe(2) 122.4(6) 1_555 1_555 n
Ba(2) O(4) Fe(2) 122.4(6) 1_555 2_555 n
Ba(2) O(4) Ba(2) 161.0(5) -3_556 -3_656 n
Ba(2) O(4) Nd(2) 94.14(21) -3_556 1_555 n
Ba(2) O(4) Ca(2) 94.14(21) -3_556 1_555 n
Ba(2) O(4) Ca(2) 0.1327 -3_556 -3_556 n
Ba(2) O(4) Ca(2) 161.1(5) -3_556 -3_656 n
Ba(2) O(4) Fe(1) 81.30(27) -3_556 1_555 n
Ba(2) O(4) Fe(2) 102.5(5) -3_556 1_555 n
Ba(2) O(4) Fe(2) 87.4(4) -3_556 2_555 n
Ba(2) O(4) Nd(2) 94.14(21) -3_656 1_555 n
Ba(2) O(4) Ca(2) 94.14(21) -3_656 1_555 n
Ba(2) O(4) Ca(2) 161.1(5) -3_656 -3_556 n
Ba(2) O(4) Ca(2) 0.1327 -3_656 -3_656 n
Ba(2) O(4) Fe(1) 81.30(27) -3_656 1_555 n
Ba(2) O(4) Fe(2) 87.4(4) -3_656 1_555 n
Ba(2) O(4) Fe(2) 102.5(5) -3_656 2_555 n
Nd(2) O(4) Ca(2) 0.0 1_555 1_555 n
Nd(2) O(4) Ca(2) 94.17(21) 1_555 -3_556 n
Nd(2) O(4) Ca(2) 94.17(21) 1_555 -3_656 n
Nd(2) O(4) Fe(1) 92.0(4) 1_555 1_555 n
Nd(2) O(4) Fe(2) 122.3(6) 1_555 1_555 n
Nd(2) O(4) Fe(2) 122.3(6) 1_555 2_555 n
Ca(2) O(4) Ca(2) 94.17(21) 1_555 -3_556 n
Ca(2) O(4) Ca(2) 94.17(21) 1_555 -3_656 n
Ca(2) O(4) Fe(1) 92.0(4) 1_555 1_555 n
Ca(2) O(4) Fe(2) 122.3(6) 1_555 1_555 n
Ca(2) O(4) Fe(2) 122.3(6) 1_555 2_555 n
Ca(2) O(4) Ca(2) 161.2(5) -3_556 -3_656 n
Ca(2) O(4) Fe(1) 81.43(27) -3_556 1_555 n
Ca(2) O(4) Fe(2) 102.4(5) -3_556 1_555 n
Ca(2) O(4) Fe(2) 87.3(4) -3_556 2_555 n
Ca(2) O(4) Fe(1) 81.43(27) -3_656 1_555 n
Ca(2) O(4) Fe(2) 87.3(4) -3_656 1_555 n
Ca(2) O(4) Fe(2) 102.4(5) -3_656 2_555 n
Fe(1) O(4) Fe(2) 144.7(6) 1_555 1_555 n
Fe(1) O(4) Fe(2) 144.7(6) 1_555 2_555 n
Fe(2) O(4) Fe(2) 15.2(8) 1_555 2_555 n
Ba(2) O(5) Ba(2) 124.4(9) -1_556 -3_556 n
Ba(2) O(5) Nd(2) 0.0713 -1_556 -1_556 n
Ba(2) O(5) Nd(2) 124.3(9) -1_556 -3_556 n
Ba(2) O(5) Ca(2) 0.0713 -1_556 -1_556 n
Ba(2) O(5) Ca(2) 124.3(9) -1_556 -3_556 n
Ba(2) O(5) Fe(2) 102.5(7) -1_556 2_555 n
Ba(2) O(5) Fe(2) 99.2(7) -1_556 -1_555 n
Ba(2) O(5) Fe(2) 105.5(7) -1_556 -2_555 n
Ba(2) O(5) O(5) 72.8(6) -1_556 2_455 n
Ba(2) O(5) Nd(2) 124.3(9) -3_556 -1_556 n
Ba(2) O(5) Nd(2) 0.0713 -3_556 -3_556 n
Ba(2) O(5) Ca(2) 124.3(9) -3_556 -1_556 n
Ba(2) O(5) Ca(2) 0.0713 -3_556 -3_556 n
Ba(2) O(5) Fe(2) 102.5(7) -3_556 2_555 n
Ba(2) O(5) Fe(2) 99.2(7) -3_556 -1_555 n
Ba(2) O(5) Fe(2) 105.5(7) -3_556 -2_555 n
Ba(2) O(5) O(5) 72.8(6) -3_556 2_455 n
Nd(2) O(5) Nd(2) 124.3(9) -1_556 -3_556 n
Nd(2) O(5) Ca(2) 0.0 -1_556 -1_556 n
Nd(2) O(5) Ca(2) 124.3(9) -1_556 -3_556 n
Nd(2) O(5) Fe(2) 102.5(7) -1_556 2_555 n
Nd(2) O(5) Fe(2) 99.3(7) -1_556 -1_555 n
Nd(2) O(5) Fe(2) 105.6(7) -1_556 -2_555 n
Nd(2) O(5) O(5) 72.7(6) -1_556 2_455 n
Nd(2) O(5) Ca(2) 124.3(9) -3_556 -1_556 n
Nd(2) O(5) Ca(2) 0.0 -3_556 -3_556 n
Nd(2) O(5) Fe(2) 102.5(7) -3_556 2_555 n
Nd(2) O(5) Fe(2) 99.3(7) -3_556 -1_555 n
Nd(2) O(5) Fe(2) 105.6(7) -3_556 -2_555 n
Nd(2) O(5) O(5) 72.7(6) -3_556 2_455 n
Ca(2) O(5) Ca(2) 124.3(9) -1_556 -3_556 n
Ca(2) O(5) Fe(2) 102.5(7) -1_556 2_555 n
Ca(2) O(5) Fe(2) 99.3(7) -1_556 -1_555 n
Ca(2) O(5) Fe(2) 105.6(7) -1_556 -2_555 n
Ca(2) O(5) O(5) 72.7(6) -1_556 2_455 n
Ca(2) O(5) Fe(2) 102.5(7) -3_556 2_555 n
Ca(2) O(5) Fe(2) 99.3(7) -3_556 -1_555 n
Ca(2) O(5) Fe(2) 105.6(7) -3_556 -2_555 n
Ca(2) O(5) O(5) 72.7(6) -3_556 2_455 n
Fe(2) O(5) Fe(2) 132.2(13) 2_555 -1_555 n
Fe(2) O(5) Fe(2) 117.4(13) 2_555 -2_555 n
Fe(2) O(5) O(5) 168.2(7) 2_555 2_455 n
Fe(2) O(5) Fe(2) 14.9(8) -1_555 -2_555 n
Fe(2) O(5) O(5) 59.6(8) -1_555 2_455 n
Fe(2) O(5) O(5) 74.5(9) -2_555 2_455 n

loop_
_geom_bond_atom_site_label_1
_geom_bond_atom_site_label_2
_geom_bond_distance
_geom_bond_site_symmetry_2
_geom_bond_publ_flag
Ba(1) Ba(1) 3.854(4) -1_566 n
Ba(1) Ba(1) 4.013(5) -1_567 n
Ba(1) Ba(1) 3.854(4) -1_666 n
Ba(1) Ba(1) 4.013(5) -1_667 n
Ba(1) Nd(1) 3.854(4) -1_566 n
Ba(1) Nd(1) 4.013(5) -1_567 n
Ba(1) Nd(1) 3.854(4) -1_666 n
Ba(1) Nd(1) 4.013(5) -1_667 n
Ba(1) Ca(1) 3.854(4) -1_566 n
Ba(1) Ca(1) 4.013(5) -1_567 n
Ba(1) Ca(1) 3.854(4) -1_666 n
Ba(1) Ca(1) 4.013(5) -1_667 n
Ba(1) Ba(2) 3.7042(14) 1_555 n
Ba(1) Ba(2) 3.7042(14) 3_565 n
Ba(1) Nd(2) 3.7107(14) 1_555 n
Ba(1) Nd(2) 3.7107(14) 3_565 n
Ba(1) Ca(2) 3.7107(14) 1_555 n
Ba(1) Ca(2) 3.7107(14) 3_565 n
Ba(1) Fe(1) 3.418(6) 1_555 n
Ba(1) Fe(1) 3.448(6) 1_556 n
Ba(1) Fe(1) 3.418(6) 3_565 n
Ba(1) Fe(1) 3.448(6) 3_566 n
Ba(1) Fe(1) 3.4007(18) -1_566 n
Ba(1) Fe(1) 3.4007(18) -1_666 n
Ba(1) Fe(1) 3.4007(18) -3_556 n
Ba(1) Fe(1) 3.4007(18) -3_656 n
Ba(1) O(1) 3.106(7) 1_556 n
Ba(1) O(1) 3.106(7) 2_556 n
Ba(1) O(1) 3.106(7) 3_566 n
Ba(1) O(1) 3.106(7) 4_566 n
Ba(1) O(2) 2.762(9) 1_555 n
Ba(1) O(2) 2.762(9) 2_555 n
Ba(1) O(2) 2.762(9) 3_565 n
Ba(1) O(2) 2.762(9) 4_565 n
Ba(1) O(3) 2.975(15) 1_555 n
Ba(1) O(3) 2.628(15) 1_556 n
Ba(1) O(3) 2.7751(17) -1_566 n
Ba(1) O(3) 2.7751(17) -1_666 n
Nd(1) Ba(1) 3.854(4) -1_566 n
Nd(1) Ba(1) 4.013(5) -1_567 n
Nd(1) Ba(1) 3.854(4) -1_666 n
Nd(1) Ba(1) 4.013(5) -1_667 n
Nd(1) Nd(1) 3.854(4) -1_566 n
Nd(1) Nd(1) 4.013(5) -1_567 n
Nd(1) Nd(1) 3.854(4) -1_666 n
Nd(1) Nd(1) 4.013(5) -1_667 n
Nd(1) Ca(1) 3.854(4) -1_566 n
Nd(1) Ca(1) 4.013(5) -1_567 n
Nd(1) Ca(1) 3.854(4) -1_666 n
Nd(1) Ca(1) 4.013(5) -1_667 n
Nd(1) Ba(2) 3.7042(14) 1_555 n
Nd(1) Ba(2) 3.7042(14) 3_565 n
Nd(1) Nd(2) 3.7107(14) 1_555 n
Nd(1) Nd(2) 3.7107(14) 3_565 n
Nd(1) Ca(2) 3.7107(14) 1_555 n
Nd(1) Ca(2) 3.7107(14) 3_565 n
Nd(1) Fe(1) 3.418(6) 1_555 n
Nd(1) Fe(1) 3.448(6) 1_556 n
Nd(1) Fe(1) 3.418(6) 3_565 n
Nd(1) Fe(1) 3.448(6) 3_566 n
Nd(1) Fe(1) 3.4007(18) -1_566 n
Nd(1) Fe(1) 3.4007(18) -1_666 n
Nd(1) Fe(1) 3.4007(18) -3_556 n
Nd(1) Fe(1) 3.4007(18) -3_656 n
Nd(1) O(1) 3.106(7) 1_556 n
Nd(1) O(1) 3.106(7) 2_556 n
Nd(1) O(1) 3.106(7) 3_566 n
Nd(1) O(1) 3.106(7) 4_566 n
Nd(1) O(2) 2.762(9) 1_555 n
Nd(1) O(2) 2.762(9) 2_555 n
Nd(1) O(2) 2.762(9) 3_565 n
Nd(1) O(2) 2.762(9) 4_565 n
Nd(1) O(3) 2.975(15) 1_555 n
Nd(1) O(3) 2.628(15) 1_556 n
Nd(1) O(3) 2.7751(17) -1_566 n
Nd(1) O(3) 2.7751(17) -1_666 n
Ca(1) Ba(1) 3.854(4) -1_566 n
Ca(1) Ba(1) 4.013(5) -1_567 n
Ca(1) Ba(1) 3.854(4) -1_666 n
Ca(1) Ba(1) 4.013(5) -1_667 n
Ca(1) Nd(1) 3.854(4) -1_566 n
Ca(1) Nd(1) 4.013(5) -1_567 n
Ca(1) Nd(1) 3.854(4) -1_666 n
Ca(1) Nd(1) 4.013(5) -1_667 n
Ca(1) Ca(1) 3.854(4) -1_566 n
Ca(1) Ca(1) 4.013(5) -1_567 n
Ca(1) Ca(1) 3.854(4) -1_666 n
Ca(1) Ca(1) 4.013(5) -1_667 n
Ca(1) Ba(2) 3.7042(14) 1_555 n
Ca(1) Ba(2) 3.7042(14) 3_565 n
Ca(1) Nd(2) 3.7107(14) 1_555 n
Ca(1) Nd(2) 3.7107(14) 3_565 n
Ca(1) Ca(2) 3.7107(14) 1_555 n
Ca(1) Ca(2) 3.7107(14) 3_565 n
Ca(1) Fe(1) 3.418(6) 1_555 n
Ca(1) Fe(1) 3.448(6) 1_556 n
Ca(1) Fe(1) 3.418(6) 3_565 n
Ca(1) Fe(1) 3.448(6) 3_566 n
Ca(1) Fe(1) 3.4007(18) -1_566 n
Ca(1) Fe(1) 3.4007(18) -1_666 n
Ca(1) Fe(1) 3.4007(18) -3_556 n
Ca(1) Fe(1) 3.4007(18) -3_656 n
Ca(1) O(1) 3.106(7) 1_556 n
Ca(1) O(1) 3.106(7) 2_556 n
Ca(1) O(1) 3.106(7) 3_566 n
Ca(1) O(1) 3.106(7) 4_566 n
Ca(1) O(2) 2.762(9) 1_555 n
Ca(1) O(2) 2.762(9) 2_555 n
Ca(1) O(2) 2.762(9) 3_565 n
Ca(1) O(2) 2.762(9) 4_565 n
Ca(1) O(3) 2.975(15) 1_555 n
Ca(1) O(3) 2.628(15) 1_556 n
Ca(1) O(3) 2.7751(17) -1_566 n
Ca(1) O(3) 2.7751(17) -1_666 n
Ba(2) Ba(1) 3.7042(14) 1_555 n
Ba(2) Nd(1) 3.7042(14) 1_555 n
Ba(2) Ca(1) 3.7042(14) 1_555 n
Ba(2) Ba(2) 4.2812(29) 3_555 n
Ba(2) Ba(2) 3.776(4) -3_556 n
Ba(2) Ba(2) 4.096(4) -3_557 n
Ba(2) Ba(2) 3.776(4) -3_656 n
Ba(2) Ba(2) 4.096(4) -3_657 n
Ba(2) Nd(2) 0.00651 1_555 n
Ba(2) Nd(2) 4.2747(29) 3_555 n
Ba(2) Nd(2) 3.776(4) -3_556 n
Ba(2) Nd(2) 4.096(4) -3_557 n
Ba(2) Nd(2) 3.776(4) -3_656 n
Ba(2) Nd(2) 4.096(4) -3_657 n
Ba(2) Ca(2) 0.00651 1_555 n
Ba(2) Ca(2) 4.2747(29) 3_555 n
Ba(2) Ca(2) 3.776(4) -3_556 n
Ba(2) Ca(2) 4.096(4) -3_557 n
Ba(2) Ca(2) 3.776(4) -3_656 n
Ba(2) Ca(2) 4.096(4) -3_657 n
Ba(2) Fe(1) 3.223(6) 1_555 n
Ba(2) Fe(1) 3.352(6) 1_556 n
Ba(2) Fe(1) 3.2557(17) -3_556 n
Ba(2) Fe(1) 3.2557(17) -3_656 n
Ba(2) Fe(2) 3.755(7) 1_555 n
Ba(2) Fe(2) 3.323(6) 1_556 n
Ba(2) Fe(2) 3.755(7) 2_555 n
Ba(2) Fe(2) 3.323(6) 2_556 n
Ba(2) Fe(2) 3.732(11) -1_556 n
Ba(2) Fe(2) 3.332(9) -1_656 n
Ba(2) Fe(2) 3.332(9) -2_456 n
Ba(2) Fe(2) 3.732(11) -2_556 n
Ba(2) O(1) 2.443(5) 1_556 n
Ba(2) O(1) 2.443(5) 2_556 n
Ba(2) O(2) 2.558(8) 1_555 n
Ba(2) O(2) 2.558(8) 2_555 n
Ba(2) O(4) 2.342(10) 1_555 n
Ba(2) O(4) 3.314(10) 1_556 n
Ba(2) O(4) 2.7989(21) -3_556 n
Ba(2) O(4) 2.7989(21) -3_656 n
Ba(2) O(5) 2.420(10) -1_556 n
Ba(2) O(5) 2.420(10) -2_556 n
Nd(2) Ba(1) 3.7107(14) 1_555 n
Nd(2) Nd(1) 3.7107(14) 1_555 n
Nd(2) Ca(1) 3.7107(14) 1_555 n
Nd(2) Ba(2) 0.00651 1_555 n
Nd(2) Ba(2) 4.2747(29) 3_555 n
Nd(2) Ba(2) 3.776(4) -3_556 n
Nd(2) Ba(2) 4.096(4) -3_557 n
Nd(2) Ba(2) 3.776(4) -3_656 n
Nd(2) Ba(2) 4.096(4) -3_657 n
Nd(2) Nd(2) 3.776(4) -3_556 n
Nd(2) Nd(2) 3.776(4) -3_656 n
Nd(2) Ca(2) 3.776(4) -3_556 n
Nd(2) Ca(2) 4.096(4) -3_557 n
Nd(2) Ca(2) 3.776(4) -3_656 n
Nd(2) Ca(2) 4.096(4) -3_657 n
Nd(2) Fe(1) 3.227(6) 1_555 n
Nd(2) Fe(1) 3.355(6) 1_556 n
Nd(2) Fe(1) 3.2591(17) -3_556 n
Nd(2) Fe(1) 3.2591(17) -3_656 n
Nd(2) Fe(2) 3.319(6) 1_556 n
Nd(2) Fe(2) 3.319(6) 2_556 n
Nd(2) Fe(2) 3.327(9) -1_656 n
Nd(2) Fe(2) 3.327(9) -2_456 n
Nd(2) O(1) 2.447(5) 1_556 n
Nd(2) O(1) 2.447(5) 2_556 n
Nd(2) O(2) 2.562(8) 1_555 n
Nd(2) O(2) 2.562(8) 2_555 n
Nd(2) O(4) 2.341(10) 1_555 n
Nd(2) O(4) 2.7981(21) -3_556 n
Nd(2) O(4) 2.7981(21) -3_656 n
Nd(2) O(5) 2.414(10) -1_556 n
Nd(2) O(5) 2.414(10) -2_556 n
Ca(2) Ba(1) 3.7107(14) 1_555 n
Ca(2) Nd(1) 3.7107(14) 1_555 n
Ca(2) Ca(1) 3.7107(14) 1_555 n
Ca(2) Ba(2) 0.00651 1_555 n
Ca(2) Ba(2) 4.2747(29) 3_555 n
Ca(2) Ba(2) 3.776(4) -3_556 n
Ca(2) Ba(2) 4.096(4) -3_557 n
Ca(2) Ba(2) 3.776(4) -3_656 n
Ca(2) Ba(2) 4.096(4) -3_657 n
Ca(2) Nd(2) 3.776(4) -3_556 n
Ca(2) Nd(2) 4.096(4) -3_557 n
Ca(2) Nd(2) 3.776(4) -3_656 n
Ca(2) Nd(2) 4.096(4) -3_657 n
Ca(2) Ca(2) 4.2681(29) 3_555 n
Ca(2) Ca(2) 3.776(4) -3_556 n
Ca(2) Ca(2) 4.096(4) -3_557 n
Ca(2) Ca(2) 3.776(4) -3_656 n
Ca(2) Ca(2) 4.096(4) -3_657 n
Ca(2) Fe(1) 3.227(6) 1_555 n
Ca(2) Fe(1) 3.355(6) 1_556 n
Ca(2) Fe(1) 3.2591(17) -3_556 n
Ca(2) Fe(1) 3.2591(17) -3_656 n
Ca(2) Fe(2) 3.319(6) 1_556 n
Ca(2) Fe(2) 3.319(6) 2_556 n
Ca(2) Fe(2) 3.327(9) -1_656 n
Ca(2) Fe(2) 3.327(9) -2_456 n
Ca(2) O(1) 2.447(5) 1_556 n
Ca(2) O(1) 2.447(5) 2_556 n
Ca(2) O(2) 2.562(8) 1_555 n
Ca(2) O(2) 2.562(8) 2_555 n
Ca(2) O(4) 2.341(10) 1_555 n
Ca(2) O(4) 2.7981(21) -3_556 n
Ca(2) O(4) 2.7981(21) -3_656 n
Ca(2) O(5) 2.414(10) -1_556 n
Ca(2) O(5) 2.414(10) -2_556 n
Fe(1) Ba(1) 3.448(6) 1_554 n
Fe(1) Ba(1) 3.418(6) 1_555 n
Fe(1) Ba(1) 3.4007(18) -1_566 n
Fe(1) Ba(1) 3.4007(18) -1_666 n
Fe(1) Nd(1) 3.448(6) 1_554 n
Fe(1) Nd(1) 3.418(6) 1_555 n
Fe(1) Nd(1) 3.4007(18) -1_566 n
Fe(1) Nd(1) 3.4007(18) -1_666 n
Fe(1) Ca(1) 3.448(6) 1_554 n
Fe(1) Ca(1) 3.418(6) 1_555 n
Fe(1) Ca(1) 3.4007(18) -1_566 n
Fe(1) Ca(1) 3.4007(18) -1_666 n
Fe(1) Ba(2) 3.352(6) 1_554 n
Fe(1) Ba(2) 3.223(6) 1_555 n
Fe(1) Ba(2) 3.2557(17) -3_556 n
Fe(1) Ba(2) 3.2557(17) -3_656 n
Fe(1) Nd(2) 3.355(6) 1_554 n
Fe(1) Nd(2) 3.227(6) 1_555 n
Fe(1) Nd(2) 3.2591(17) -3_556 n
Fe(1) Nd(2) 3.2591(17) -3_656 n
Fe(1) Ca(2) 3.355(6) 1_554 n
Fe(1) Ca(2) 3.227(6) 1_555 n
Fe(1) Ca(2) 3.2591(17) -3_556 n
Fe(1) Ca(2) 3.2591(17) -3_656 n
Fe(1) O(1) 1.979(4) 1_555 n
Fe(1) O(1) 1.979(4) 2_555 n
Fe(1) O(2) 1.993(4) 1_555 n
Fe(1) O(2) 1.993(4) 2_555 n
Fe(1) O(3) 1.993(4) 1_555 n
Fe(1) O(4) 2.139(13) 1_555 n
Fe(2) Ba(2) 3.323(6) 1_554 n
Fe(2) Ba(2) 3.755(7) 1_555 n
Fe(2) Ba(2) 3.323(6) 3_554 n
Fe(2) Ba(2) 3.755(7) 3_555 n
Fe(2) Ba(2) 3.732(11) -1_556 n
Fe(2) Ba(2) 3.332(9) -1_656 n
Fe(2) Ba(2) 3.732(11) -3_556 n
Fe(2) Ba(2) 3.332(9) -3_656 n
Fe(2) Nd(2) 3.319(6) 1_554 n
Fe(2) Nd(2) 3.319(6) 3_554 n
Fe(2) Nd(2) 3.327(9) -1_656 n
Fe(2) Nd(2) 3.327(9) -3_656 n
Fe(2) Ca(2) 3.319(6) 1_554 n
Fe(2) Ca(2) 3.319(6) 3_554 n
Fe(2) Ca(2) 3.327(9) -1_656 n
Fe(2) Ca(2) 3.327(9) -3_656 n
Fe(2) Fe(2) 0.513(26) 2_555 n
Fe(2) O(4) 1.937(12) 1_555 n
Fe(2) O(4) 1.937(12) 3_555 n
Fe(2) O(5) 2.330(29) 1_555 n
Fe(2) O(5) 1.826(27) 2_555 n
Fe(2) O(5) 1.922(21) -1_555 n
Fe(2) O(5) 1.720(22) -2_555 n
O(1) Ba(1) 3.106(7) 1_554 n
O(1) Ba(1) 3.106(7) -1_566 n
O(1) Nd(1) 3.106(7) 1_554 n
O(1) Nd(1) 3.106(7) -1_566 n
O(1) Ca(1) 3.106(7) 1_554 n
O(1) Ca(1) 3.106(7) -1_566 n
O(1) Ba(2) 2.443(5) 1_554 n
O(1) Ba(2) 2.443(5) -3_556 n
O(1) Nd(2) 2.447(5) 1_554 n
O(1) Nd(2) 2.447(5) -3_556 n
O(1) Ca(2) 2.447(5) 1_554 n
O(1) Ca(2) 2.447(5) -3_556 n
O(1) Fe(1) 1.979(4) 1_555 n
O(1) Fe(1) 1.979(4) -3_555 n
O(2) Ba(1) 2.762(9) 1_555 n
O(2) Ba(1) 2.762(9) -1_566 n
O(2) Nd(1) 2.762(9) 1_555 n
O(2) Nd(1) 2.762(9) -1_566 n
O(2) Ca(1) 2.762(9) 1_555 n
O(2) Ca(1) 2.762(9) -1_566 n
O(2) Ba(2) 2.558(8) 1_555 n
O(2) Ba(2) 2.558(8) -3_556 n
O(2) Nd(2) 2.562(8) 1_555 n
O(2) Nd(2) 2.562(8) -3_556 n
O(2) Ca(2) 2.562(8) 1_555 n
O(2) Ca(2) 2.562(8) -3_556 n
O(2) Fe(1) 1.993(4) 1_555 n
O(2) Fe(1) 1.993(4) -3_556 n
O(3) Ba(1) 2.628(15) 1_554 n
O(3) Ba(1) 2.975(15) 1_555 n
O(3) Ba(1) 2.7751(17) -1_566 n
O(3) Ba(1) 2.7751(17) -1_666 n
O(3) Nd(1) 2.628(15) 1_554 n
O(3) Nd(1) 2.975(15) 1_555 n
O(3) Nd(1) 2.7751(17) -1_566 n
O(3) Nd(1) 2.7751(17) -1_666 n
O(3) Ca(1) 2.628(15) 1_554 n
O(3) Ca(1) 2.975(15) 1_555 n
O(3) Ca(1) 2.7751(17) -1_566 n
O(3) Ca(1) 2.7751(17) -1_666 n
O(3) Fe(1) 1.993(4) 1_555 n
O(3) Fe(1) 1.993(4) 3_565 n
O(4) Ba(2) 3.314(10) 1_554 n
O(4) Ba(2) 2.342(10) 1_555 n
O(4) Ba(2) 2.7989(21) -3_556 n
O(4) Ba(2) 2.7989(21) -3_656 n
O(4) Nd(2) 2.341(10) 1_555 n
O(4) Nd(2) 2.7981(21) -3_556 n
O(4) Nd(2) 2.7981(21) -3_656 n
O(4) Ca(2) 2.341(10) 1_555 n
O(4) Ca(2) 2.7981(21) -3_556 n
O(4) Ca(2) 2.7981(21) -3_656 n
O(4) Fe(1) 2.139(13) 1_555 n
O(4) Fe(2) 1.937(12) 1_555 n
O(4) Fe(2) 1.937(12) 2_555 n
O(5) Ba(2) 2.420(10) -1_556 n
O(5) Ba(2) 2.420(10) -3_556 n
O(5) Nd(2) 2.414(10) -1_556 n
O(5) Nd(2) 2.414(10) -3_556 n
O(5) Ca(2) 2.414(10) -1_556 n
O(5) Ca(2) 2.414(10) -3_556 n
O(5) Fe(2) 2.330(29) 1_555 n
O(5) Fe(2) 1.826(27) 2_555 n
O(5) Fe(2) 1.922(21) -1_555 n
O(5) Fe(2) 1.720(22) -2_455 n
O(5) O(5) 1.43(5) 2_455 n
O(5) O(5) 1.85(4) -1_555 n

loop_
_pd_block_diffractogram_id
2006-07-11T09:08|JHCT5_4_NI_DISORDER__H_01|Jamie_Hirst|ID31
